data_1543791
loop_
_publ_author_name
'Lehnherr, Dan'
'Ford, David D.'
'Bendelsmith, Andrew J.'
'Kennedy, C. Rose'
'Jacobsen, Eric N.'

_publ_section_title
;
 Conformational Control of Chiral Amido-Thiourea Catalysts Enables
 Improved Activity and Enantioselectivity.
;
_journal_issue 13
_journal_name_full 'Organic letters'
_journal_page_first 3214
_journal_page_last 3217
_journal_paper_doi 10.1021/acs.orglett.6b01435
_journal_volume 18
_journal_year 2016
_chemical_absolute_configuration ad
_chemical_formula_sum 'C56 H68 Cl F14 N7 O2 S2'
_chemical_formula_weight 1236.74
_chemical_name_systematic
; 
 ? 
;
_space_group_IT_number 1
_symmetry_cell_setting triclinic
_symmetry_space_group_name_Hall 'P 1'
_symmetry_space_group_name_H-M 'P 1'
_atom_sites_solution_hydrogens geom
_atom_sites_solution_primary direct
_atom_sites_solution_secondary difmap
_audit_creation_method SHELXL-97
_cell_angle_alpha 86.183(7)
_cell_angle_beta 83.556(7)
_cell_angle_gamma 70.327(7)
_cell_formula_units_Z 2
_cell_length_a 9.7657(13)
_cell_length_b 12.7259(16)
_cell_length_c 26.975(3)
_cell_measurement_reflns_used 9694
_cell_measurement_temperature 100(2)
_cell_measurement_theta_max 25.7
_cell_measurement_theta_min 2.23
_cell_volume 3135.3(7)
_computing_cell_refinement 'SAINT 7.46A (Bruker-AXS, 2009)'
_computing_data_collection 'APEX2 v2009.3.0 (Bruker-AXS, 2009)'
_computing_data_reduction 'SAINT 7.46A (Bruker-AXS, 2009)'
_computing_molecular_graphics 'Bruker SHELXTL (Sheldrick, 2008)'
_computing_publication_material 'Bruker SHELXTL (Sheldrick, 2008)'
_computing_structure_refinement 'SHELXL-97 (Sheldrick, 2008)'
_computing_structure_solution 'SHELXS-97 (Sheldrick, 2008)'
_diffrn_ambient_temperature 100(2)
_diffrn_measured_fraction_theta_full 0.986
_diffrn_measured_fraction_theta_max 0.986
_diffrn_measurement_device_type
;
Bruker D8 goniometer with CCD area detector  
;
_diffrn_measurement_method 'omega and phi scans'
_diffrn_radiation_monochromator graphite
_diffrn_radiation_source 'fine-focus sealed tube'
_diffrn_radiation_type MoK\a
_diffrn_radiation_wavelength 0.71073
_diffrn_reflns_av_R_equivalents 0.0473
_diffrn_reflns_av_sigmaI/netI 0.0571
_diffrn_reflns_limit_h_max 11
_diffrn_reflns_limit_h_min -11
_diffrn_reflns_limit_k_max 15
_diffrn_reflns_limit_k_min -15
_diffrn_reflns_limit_l_max 33
_diffrn_reflns_limit_l_min -32
_diffrn_reflns_number 60798
_diffrn_reflns_theta_full 25.96
_diffrn_reflns_theta_max 25.96
_diffrn_reflns_theta_min 1.52
_exptl_absorpt_coefficient_mu 0.214
_exptl_absorpt_correction_T_max 0.9789
_exptl_absorpt_correction_T_min 0.9465
_exptl_absorpt_correction_type multi-scan
_exptl_absorpt_process_details SADABS
_exptl_crystal_colour colorless
_exptl_crystal_density_diffrn 1.310
_exptl_crystal_density_method 'not measured'
_exptl_crystal_description plate
_exptl_crystal_F_000 1288
_exptl_crystal_size_max 0.26
_exptl_crystal_size_mid 0.14
_exptl_crystal_size_min 0.10
_refine_diff_density_max 1.022
_refine_diff_density_min -0.955
_refine_diff_density_rms 0.062
_refine_ls_abs_structure_details 'Flack H D (1983), Acta Cryst. A39, 876-881'
_refine_ls_abs_structure_Flack -0.02(6)
_refine_ls_extinction_method none
_refine_ls_goodness_of_fit_ref 1.036
_refine_ls_hydrogen_treatment constr
_refine_ls_matrix_type full
_refine_ls_number_parameters 1626
_refine_ls_number_reflns 23425
_refine_ls_number_restraints 432
_refine_ls_restrained_S_all 1.059
_refine_ls_R_factor_all 0.0861
_refine_ls_R_factor_gt 0.0690
_refine_ls_shift/su_max 0.001
_refine_ls_shift/su_mean 0.000
_refine_ls_structure_factor_coef Fsqd
_refine_ls_weighting_details 'calc w=1/[\s^2^(Fo^2^)+(0.1005P)^2^+2.5524P] where P=(Fo^2^+2Fc^2^)/3'
_refine_ls_weighting_scheme calc
_refine_ls_wR_factor_gt 0.1756
_refine_ls_wR_factor_ref 0.1886
_reflns_number_gt 19006
_reflns_number_total 23425
_reflns_threshold_expression >2sigma(I)
_cod_data_source_file ol6b01435_si_002.cif
_cod_data_source_block DLH-496A
_cod_depositor_comments
;
The following automatic conversions were performed:

'_symmetry_cell_setting' value 'Triclinic' changed to 'triclinic'
according to
/usr/data/users/saulius/crontab/automatic-downloads/current/ACS/lib/dictionaries/cif_core.dic
dictionary named 'cif_core.dic' version 2.4.2 from 2011-04-26.

Automatic conversion script
Id: cif_fix_values 4268 2015-11-12 08:31:59Z antanas 
;
_cod_original_cell_volume 3135.2(7)
_cod_original_sg_symbol_Hall P1
_cod_original_sg_symbol_H-M P1
_cod_database_code 1543791

loop_
_symmetry_equiv_pos_as_xyz
'x, y, z'

loop_
_atom_site_label
_atom_site_type_symbol
_atom_site_fract_x
_atom_site_fract_y
_atom_site_fract_z
_atom_site_U_iso_or_equiv
_atom_site_adp_type
_atom_site_occupancy
_atom_site_symmetry_multiplicity
_atom_site_calc_flag
_atom_site_refinement_flags
_atom_site_disorder_assembly
_atom_site_disorder_group
C1A C -0.3125(5) 0.4459(4) 1.00233(18) 0.0369(10) Uani 1 1 d . . .
H1A H -0.2329 0.4705 1.0063 0.044 Uiso 1 1 calc R . .
C2A C -0.2840(5) 0.3409(4) 0.9845(2) 0.0444(11) Uani 1 1 d . . .
H2A H -0.1867 0.2942 0.9755 0.053 Uiso 1 1 calc R . .
C3A C -0.4015(6) 0.3055(4) 0.97999(19) 0.0434(11) Uani 1 1 d . . .
C4A C -0.5428(6) 0.3720(4) 0.99210(17) 0.0426(12) Uani 1 1 d . . .
H4A H -0.6221 0.3466 0.9886 0.051 Uiso 1 1 calc R . .
C5A C -0.5668(5) 0.4765(4) 1.00945(17) 0.0359(10) Uani 1 1 d . . .
H5A H -0.6644 0.5229 1.0182 0.043 Uiso 1 1 calc R . .
C6A C -0.4537(4) 0.5168(3) 1.01466(15) 0.0290(9) Uani 1 1 d . . .
C7A C -0.4862(5) 0.6323(4) 1.03590(16) 0.0320(9) Uani 1 1 d . . .
C8A C -0.5177(6) 0.6259(4) 1.09355(17) 0.0432(11) Uani 1 1 d . . .
H8AA H -0.5836 0.6987 1.1062 0.052 Uiso 1 1 calc R . .
H8AB H -0.5635 0.5682 1.1036 0.052 Uiso 1 1 calc R . .
C9A C -0.3701(6) 0.5955(5) 1.11333(19) 0.0488(12) Uani 1 1 d . . .
H9AA H -0.3148 0.5149 1.1100 0.059 Uiso 1 1 calc R . .
H9AB H -0.3798 0.6152 1.1487 0.059 Uiso 1 1 calc R . .
C10A C -0.2969(5) 0.6672(4) 1.07933(16) 0.0395(10) Uani 1 1 d . . .
H10C H -0.3268 0.7443 1.0913 0.047 Uiso 1 1 calc R . .
H10D H -0.1891 0.6341 1.0772 0.047 Uiso 1 1 calc R . .
C11A C -0.2879(4) 0.6837(3) 0.98566(14) 0.0247(8) Uani 1 1 d . . .
C12A C -0.1486(5) 0.7149(3) 0.98304(16) 0.0292(8) Uani 1 1 d . . .
H12A H -0.1110 0.7004 1.0167 0.035 Uiso 1 1 calc R . .
C13A C 0.0345(4) 0.5346(3) 0.95918(15) 0.0260(8) Uani 1 1 d . . .
C14A C 0.1915(4) 0.3620(3) 0.91446(15) 0.0279(8) Uani 1 1 d . . .
C15A C 0.3045(5) 0.3336(3) 0.87714(16) 0.0304(9) Uani 1 1 d . A .
H15A H 0.3215 0.3897 0.8547 0.036 Uiso 1 1 calc R . .
C16A C 0.3934(5) 0.2236(4) 0.87236(18) 0.0364(10) Uani 1 1 d . . .
C17A C 0.3728(5) 0.1408(4) 0.90424(19) 0.0404(11) Uani 1 1 d . A .
H17A H 0.4362 0.0657 0.9013 0.049 Uiso 1 1 calc R . .
C18A C 0.2566(5) 0.1700(4) 0.94096(18) 0.0385(10) Uani 1 1 d . . .
C19A C 0.1643(5) 0.2792(4) 0.94642(17) 0.0340(9) Uani 1 1 d . A .
H19A H 0.0842 0.2972 0.9715 0.041 Uiso 1 1 calc R . .
C20A C -0.6123(5) 0.7225(4) 1.0132(2) 0.0452(11) Uani 1 1 d . . .
H20D H -0.5986 0.7179 0.9768 0.068 Uiso 1 1 calc R . .
H20E H -0.6145 0.7962 1.0226 0.068 Uiso 1 1 calc R . .
H20F H -0.7048 0.7114 1.0257 0.068 Uiso 1 1 calc R . .
C21A C -0.1749(5) 0.8399(3) 0.96759(18) 0.0381(10) Uani 1 1 d . . .
C22A C -0.0319(7) 0.8628(5) 0.9691(3) 0.0638(16) Uani 1 1 d . . .
H22D H 0.0017 0.8433 1.0025 0.096 Uiso 1 1 calc R . .
H22E H -0.0475 0.9421 0.9615 0.096 Uiso 1 1 calc R . .
H22F H 0.0420 0.8176 0.9444 0.096 Uiso 1 1 calc R . .
C23A C -0.2910(7) 0.9105(4) 1.0059(2) 0.0560(14) Uani 1 1 d . . .
H23D H -0.3825 0.8951 1.0049 0.084 Uiso 1 1 calc R . .
H23E H -0.3072 0.9898 0.9981 0.084 Uiso 1 1 calc R . .
H23F H -0.2577 0.8917 1.0393 0.084 Uiso 1 1 calc R . .
C24A C -0.2268(7) 0.8706(4) 0.9152(2) 0.0542(14) Uani 1 1 d . . .
H24D H -0.1518 0.8264 0.8905 0.081 Uiso 1 1 calc R . .
H24E H -0.2439 0.9502 0.9078 0.081 Uiso 1 1 calc R . .
H24F H -0.3177 0.8547 0.9138 0.081 Uiso 1 1 calc R . .
C25A C 0.5155(6) 0.1941(5) 0.8311(2) 0.0566(13) Uani 0.411(10) 1 d PDU A 1
F2A F 0.5759(17) 0.2750(10) 0.8188(7) 0.082(3) Uani 0.411(10) 1 d PDU A 1
F3A F 0.4579(16) 0.1839(13) 0.7876(4) 0.077(2) Uani 0.411(10) 1 d PDU A 1
F4A F 0.620(3) 0.1011(12) 0.8381(10) 0.073(4) Uani 0.411(10) 1 d PDU A 1
C25E C 0.5155(6) 0.1941(5) 0.8311(2) 0.0566(13) Uani 0.464(9) 1 d PD A 2
F2E F 0.6140(12) 0.2462(10) 0.8411(5) 0.082(3) Uani 0.464(9) 1 d PD A 2
F3E F 0.4795(14) 0.2324(13) 0.7868(3) 0.077(2) Uani 0.464(9) 1 d PD A 2
F4E F 0.595(2) 0.0877(10) 0.8283(9) 0.073(4) Uani 0.464(9) 1 d PD A 2
C25I C 0.5155(6) 0.1941(5) 0.8311(2) 0.0566(13) Uani 0.125(6) 1 d PD A 3
F2I F 0.646(2) 0.173(3) 0.8512(10) 0.082(3) Uani 0.125(6) 1 d PD A 3
F3I F 0.513(5) 0.277(2) 0.7978(12) 0.077(2) Uani 0.125(6) 1 d PD A 3
F4I F 0.516(3) 0.1060(18) 0.8100(11) 0.073(4) Uani 0.125(6) 1 d PD A 3
C26A C 0.2318(7) 0.0817(4) 0.9770(2) 0.0592(13) Uani 0.569(16) 1 d PDU A 1
F5A F 0.2674(19) -0.0181(6) 0.9552(4) 0.068(2) Uani 0.569(16) 1 d PDU A 1
F6A F 0.0900(9) 0.1066(14) 0.9949(7) 0.070(3) Uani 0.569(16) 1 d PDU A 1
F7A F 0.3161(16) 0.0662(13) 1.0149(4) 0.072(2) Uani 0.569(16) 1 d PDU A 1
C26E C 0.2318(7) 0.0817(4) 0.9770(2) 0.0592(13) Uani 0.314(18) 1 d PD A 2
F5E F 0.318(2) -0.0216(12) 0.9661(9) 0.068(2) Uani 0.314(18) 1 d PD A 2
F6E F 0.0897(15) 0.091(3) 0.9810(12) 0.070(3) Uani 0.314(18) 1 d PD A 2
F7E F 0.262(3) 0.0973(17) 1.0227(6) 0.072(2) Uani 0.314(18) 1 d PD A 2
C26I C 0.2318(7) 0.0817(4) 0.9770(2) 0.0592(13) Uani 0.117(12) 1 d PD A 3
F5I F 0.347(3) 0.023(3) 1.0026(16) 0.068(2) Uani 0.117(12) 1 d PD A 3
F6I F 0.200(5) 0.003(3) 0.9535(11) 0.070(3) Uani 0.117(12) 1 d PD A 3
F7I F 0.127(4) 0.121(3) 1.0149(11) 0.072(2) Uani 0.117(12) 1 d PD A 3
N1A N -0.3521(4) 0.6649(3) 1.03083(12) 0.0280(7) Uani 1 1 d . . .
N2A N -0.0401(4) 0.6414(3) 0.94759(13) 0.0304(7) Uani 1 1 d . . .
H2NA H -0.0429 0.6692 0.9168 0.037 Uiso 1 1 d R . .
N3A N 0.1071(4) 0.4750(3) 0.91767(13) 0.0338(8) Uani 1 1 d . . .
H3NA H 0.1014 0.5160 0.8899 0.041 Uiso 1 1 d R . .
O1A O -0.3350(3) 0.6725(2) 0.94681(11) 0.0344(7) Uani 1 1 d . . .
F1A F -0.3737(4) 0.2014(2) 0.96287(14) 0.0615(8) Uani 1 1 d . . .
S1A S 0.04306(11) 0.48273(9) 1.01753(4) 0.0329(2) Uani 1 1 d . . .
C1B C 0.4563(6) 0.7361(5) 0.6817(2) 0.0549(14) Uani 1 1 d . . .
H1B H 0.4170 0.6815 0.6732 0.066 Uiso 1 1 calc R . .
C2B C 0.3724(6) 0.8221(6) 0.7120(3) 0.0656(17) Uani 1 1 d . . .
H2B H 0.2754 0.8270 0.7242 0.079 Uiso 1 1 calc R . .
C3B C 0.4285(6) 0.8996(5) 0.7242(2) 0.0568(14) Uani 1 1 d . . .
C4B C 0.5657(6) 0.8956(5) 0.7062(2) 0.0545(13) Uani 1 1 d . . .
H4B H 0.6028 0.9516 0.7145 0.065 Uiso 1 1 calc R . .
C5B C 0.6505(5) 0.8106(4) 0.6761(2) 0.0452(12) Uani 1 1 d . . .
H5B H 0.7466 0.8077 0.6637 0.054 Uiso 1 1 calc R . .
C6B C 0.5970(5) 0.7288(4) 0.66359(18) 0.0395(10) Uani 1 1 d . . .
C7B C 0.6904(5) 0.6355(4) 0.6289(2) 0.0443(11) Uani 1 1 d . . .
C8B C 0.6938(7) 0.6797(6) 0.5738(2) 0.0684(17) Uani 1 1 d . . .
H8BA H 0.6124 0.6714 0.5574 0.082 Uiso 1 1 calc R . .
H8BB H 0.6857 0.7595 0.5721 0.082 Uiso 1 1 calc R . .
C9B C 0.8429(8) 0.6074(6) 0.5484(2) 0.0708(18) Uani 1 1 d . . .
H9BA H 0.8414 0.5330 0.5405 0.085 Uiso 1 1 calc R . .
H9BB H 0.8716 0.6445 0.5175 0.085 Uiso 1 1 calc R . .
C10B C 0.9432(6) 0.5989(5) 0.58850(18) 0.0525(13) Uani 1 1 d . . .
H10A H 1.0259 0.5277 0.5866 0.063 Uiso 1 1 calc R . .
H10B H 0.9823 0.6617 0.5851 0.063 Uiso 1 1 calc R . .
C11B C 0.8972(5) 0.5790(3) 0.68150(16) 0.0320(9) Uani 1 1 d . . .
C12B C 1.0585(5) 0.5683(3) 0.68557(15) 0.0293(9) Uani 1 1 d . . .
H12B H 1.1022 0.5862 0.6521 0.035 Uiso 1 1 calc R . .
C13B C 1.0299(4) 0.7614(3) 0.70741(15) 0.0269(8) Uani 1 1 d . . .
C14B C 0.9618(4) 0.9431(3) 0.75018(17) 0.0304(9) Uani 1 1 d . . .
C15B C 0.8801(5) 1.0164(4) 0.71616(18) 0.0359(10) Uani 1 1 d . B .
H15B H 0.8497 0.9896 0.6887 0.043 Uiso 1 1 calc R . .
C16B C 0.8429(5) 1.1308(4) 0.7227(2) 0.0456(12) Uani 1 1 d . . .
C17B C 0.8871(5) 1.1718(4) 0.7607(2) 0.0476(13) Uani 1 1 d . B .
H17B H 0.8640 1.2500 0.7636 0.057 Uiso 1 1 calc R . .
C18B C 0.9671(5) 1.0974(4) 0.7956(2) 0.0442(11) Uani 1 1 d . . .
C19B C 1.0060(5) 0.9829(4) 0.79013(17) 0.0339(9) Uani 1 1 d . B .
H19B H 1.0624 0.9323 0.8135 0.041 Uiso 1 1 calc R . .
C20B C 0.6434(7) 0.5319(5) 0.6340(3) 0.0671(17) Uani 1 1 d . . .
H20A H 0.6328 0.5099 0.6693 0.101 Uiso 1 1 calc R . .
H20B H 0.7176 0.4706 0.6159 0.101 Uiso 1 1 calc R . .
H20C H 0.5498 0.5486 0.6199 0.101 Uiso 1 1 calc R . .
C21B C 1.1542(5) 0.4502(3) 0.70367(18) 0.0383(10) Uani 1 1 d . . .
C22B C 1.1488(7) 0.3658(5) 0.6673(2) 0.0556(14) Uani 1 1 d . . .
H22A H 1.0477 0.3677 0.6671 0.083 Uiso 1 1 calc R . .
H22B H 1.2097 0.2909 0.6776 0.083 Uiso 1 1 calc R . .
H22C H 1.1854 0.3845 0.6337 0.083 Uiso 1 1 calc R . .
C23B C 1.1038(6) 0.4169(4) 0.75564(19) 0.0478(12) Uani 1 1 d . . .
H23A H 1.1071 0.4706 0.7795 0.072 Uiso 1 1 calc R . .
H23B H 1.1682 0.3423 0.7648 0.072 Uiso 1 1 calc R . .
H23C H 1.0035 0.4164 0.7563 0.072 Uiso 1 1 calc R . .
C24B C 1.3094(6) 0.4507(5) 0.7027(3) 0.0611(15) Uani 1 1 d . . .
H24A H 1.3430 0.4706 0.6689 0.092 Uiso 1 1 calc R . .
H24B H 1.3733 0.3764 0.7126 0.092 Uiso 1 1 calc R . .
H24C H 1.3124 0.5056 0.7261 0.092 Uiso 1 1 calc R . .
C25B C 0.7514(8) 1.2089(5) 0.6870(3) 0.0706(13) Uani 0.552(13) 1 d PDU B 1
F2B F 0.6458(11) 1.1747(9) 0.6738(5) 0.086(2) Uani 0.552(13) 1 d PDU B 1
F3B F 0.8267(10) 1.2331(10) 0.6460(3) 0.086(3) Uani 0.552(13) 1 d PDU B 1
F4B F 0.6722(12) 1.3054(6) 0.7107(4) 0.0691(19) Uani 0.552(13) 1 d PDU B 1
C25F C 0.7514(8) 1.2089(5) 0.6870(3) 0.0706(13) Uani 0.237(13) 1 d PD B 2
F2F F 0.620(2) 1.193(2) 0.6902(11) 0.086(2) Uani 0.237(13) 1 d PD B 2
F3F F 0.796(3) 1.182(2) 0.6381(6) 0.086(3) Uani 0.237(13) 1 d PD B 2
F4F F 0.704(3) 1.3172(11) 0.6970(9) 0.0691(19) Uani 0.237(13) 1 d PD B 2
C25J C 0.7514(8) 1.2089(5) 0.6870(3) 0.0706(13) Uani 0.212(8) 1 d PD B 3
F2J F 0.636(2) 1.289(2) 0.6962(9) 0.086(2) Uani 0.212(8) 1 d PD B 3
F3J F 0.843(3) 1.265(2) 0.6603(9) 0.086(3) Uani 0.212(8) 1 d PD B 3
F4J F 0.726(2) 1.1582(12) 0.6465(7) 0.0691(19) Uani 0.212(8) 1 d PD B 3
C26B C 1.0111(8) 1.1408(5) 0.8391(3) 0.0687(16) Uani 0.277(6) 1 d PDU B 1
F5B F 1.087(2) 1.0540(12) 0.8706(7) 0.0699(19) Uani 0.277(6) 1 d PDU B 1
F6B F 1.100(2) 1.2001(15) 0.8276(6) 0.078(2) Uani 0.277(6) 1 d PDU B 1
F7B F 0.8997(15) 1.2019(14) 0.8688(5) 0.0749(19) Uani 0.277(6) 1 d PDU B 1
C26F C 1.0111(8) 1.1408(5) 0.8391(3) 0.0687(16) Uani 0.311(6) 1 d PD B 2
F5F F 1.1391(13) 1.0668(11) 0.8577(6) 0.0699(19) Uani 0.311(6) 1 d PD B 2
F6F F 1.007(2) 1.2461(10) 0.8391(6) 0.078(2) Uani 0.311(6) 1 d PD B 2
F7F F 0.9232(18) 1.1336(14) 0.8823(4) 0.0749(19) Uani 0.311(6) 1 d PD B 2
C26J C 1.0111(8) 1.1408(5) 0.8391(3) 0.0687(16) Uani 0.412(6) 1 d PD B 3
F5J F 1.1446(10) 1.1503(11) 0.8256(4) 0.0699(19) Uani 0.412(6) 1 d PD B 3
F6J F 0.9267(13) 1.2514(7) 0.8446(5) 0.078(2) Uani 0.412(6) 1 d PD B 3
F7J F 1.0052(19) 1.0853(10) 0.8787(3) 0.0749(19) Uani 0.412(6) 1 d PD B 3
N1B N 0.8501(4) 0.6038(3) 0.63596(14) 0.0364(8) Uani 1 1 d . . .
N2B N 1.0521(4) 0.6537(3) 0.72029(13) 0.0326(8) Uani 1 1 d . . .
H2NB H 1.0475 0.6297 0.7516 0.039 Uiso 1 1 d R . .
N3B N 1.0014(4) 0.8261(3) 0.74805(14) 0.0328(8) Uani 1 1 d . . .
H3NB H 1.0132 0.7907 0.7772 0.039 Uiso 1 1 d R . .
O1B O 0.8177(3) 0.5730(3) 0.71900(11) 0.0407(7) Uani 1 1 d . . .
F1B F 0.3464(4) 0.9825(4) 0.75471(18) 0.0895(13) Uani 1 1 d . . .
S1B S 1.04318(13) 0.80819(9) 0.64829(4) 0.0384(3) Uani 1 1 d . . .
C1C C 1.2425(11) 0.2763(7) 0.5248(5) 0.0473(13) Uani 0.699(2) 1 d PGU C 1
H1C H 1.1591 0.2643 0.5145 0.057 Uiso 0.699(2) 1 calc PR C 1
C2C C 1.2549(8) 0.3822(6) 0.5201(4) 0.0621(18) Uani 0.699(2) 1 d PGU C 1
H2C H 1.1801 0.4427 0.5066 0.075 Uiso 0.699(2) 1 calc PR C 1
C3C C 1.3768(8) 0.3998(5) 0.5351(3) 0.078(2) Uani 0.699(2) 1 d PGDU C 1
C4C C 1.4864(8) 0.3114(6) 0.5549(3) 0.078(2) Uani 0.699(2) 1 d PGU C 1
H4C H 1.5697 0.3234 0.5652 0.094 Uiso 0.699(2) 1 calc PR C 1
C5C C 1.4739(10) 0.2055(6) 0.5597(4) 0.064(2) Uani 0.699(2) 1 d PGU C 1
H5C H 1.5488 0.1450 0.5732 0.076 Uiso 0.699(2) 1 calc PR C 1
C6C C 1.3520(12) 0.1879(6) 0.5446(6) 0.0453(13) Uani 0.699(2) 1 d PGDU C 1
F1C F 1.3826(12) 0.5041(7) 0.5301(4) 0.133(3) Uani 0.699(2) 1 d PDU C 1
C7C C 1.3454(12) 0.0686(8) 0.5516(6) 0.044(3) Uani 0.699(2) 1 d PD C 1
C8C C 1.325(2) 0.041(2) 0.6073(5) 0.061(4) Uani 0.699(2) 1 d PD C 1
H8CA H 1.3792 0.0743 0.6266 0.074 Uiso 0.699(2) 1 calc PR C 1
H8CB H 1.3579 -0.0409 0.6139 0.074 Uiso 0.699(2) 1 calc PR C 1
C9C C 1.160(2) 0.093(3) 0.6204(7) 0.059(3) Uani 0.699(2) 1 d PD C 1
H9CA H 1.1278 0.0586 0.6516 0.070 Uiso 0.699(2) 1 calc PR C 1
H9CB H 1.1316 0.1743 0.6244 0.070 Uiso 0.699(2) 1 calc PR C 1
C10C C 1.0934(10) 0.0676(8) 0.5764(4) 0.046(2) Uani 0.699(2) 1 d PD C 1
H10G H 1.0746 -0.0043 0.5817 0.056 Uiso 0.699(2) 1 calc PR C 1
H10H H 1.0010 0.1278 0.5702 0.056 Uiso 0.699(2) 1 calc PR C 1
N1C N 1.2095(8) 0.0618(11) 0.5343(3) 0.035(2) Uani 0.699(2) 1 d PD C 1
C11C C 1.1907(7) 0.0656(6) 0.4856(3) 0.0349(18) Uani 0.699(2) 1 d PD C 1
C12C C 1.0500(8) 0.0544(6) 0.4707(2) 0.0346(14) Uani 0.699(2) 1 d PD C 1
H12C H 0.9738 0.0760 0.4997 0.041 Uiso 0.699(2) 1 calc PR C 1
N2C N 1.0026(8) 0.1364(6) 0.4292(2) 0.0415(14) Uani 0.699(2) 1 d PD C 1
H2NC H 1.0696 0.1063 0.3985 0.050 Uiso 0.699(2) 1 d PR C 1
C13C C 0.9253(9) 0.2428(7) 0.4339(3) 0.0391(17) Uani 0.699(2) 1 d PD C 1
N3C N 0.9156(8) 0.3014(5) 0.3893(2) 0.0410(14) Uani 0.699(2) 1 d PD C 1
H3NC H 0.9511 0.2603 0.3658 0.049 Uiso 0.699(2) 1 d PR C 1
O1C O 1.2940(5) 0.0720(3) 0.45333(13) 0.0554(9) Uani 0.699(2) 1 d PD C 1
S1C S 0.8450(4) 0.2971(3) 0.48902(10) 0.0852(5) Uani 0.699(2) 1 d PD C 1
C14C C 0.8341(6) 0.4108(3) 0.37515(16) 0.0375(15) Uani 0.699(2) 1 d PGD C 1
C15C C 0.8051(7) 0.4263(3) 0.32541(15) 0.0386(18) Uani 0.699(2) 1 d PG C 1
H15C H 0.8398 0.3650 0.3038 0.046 Uiso 0.699(2) 1 calc PR C 1
C16C C 0.7253(7) 0.5314(4) 0.30735(13) 0.0450(17) Uani 0.699(2) 1 d PGD C 1
C17C C 0.6745(6) 0.6211(3) 0.33903(17) 0.0472(17) Uani 0.699(2) 1 d PG C 1
H17C H 0.6199 0.6930 0.3267 0.057 Uiso 0.699(2) 1 calc PR C 1
C18C C 0.7035(7) 0.6056(3) 0.38878(16) 0.060(2) Uani 0.699(2) 1 d PGD C 1
C19C C 0.7833(6) 0.5004(4) 0.40684(13) 0.0527(19) Uani 0.699(2) 1 d PG C 1
H19C H 0.8032 0.4898 0.4408 0.063 Uiso 0.699(2) 1 calc PR C 1
C20C C 1.492(2) -0.0095(12) 0.5271(5) 0.075(3) Uani 0.699(2) 1 d PD C 1
H20J H 1.5104 0.0181 0.4931 0.112 Uiso 0.699(2) 1 calc PR C 1
H20K H 1.4880 -0.0851 0.5261 0.112 Uiso 0.699(2) 1 calc PR C 1
H20L H 1.5716 -0.0108 0.5467 0.112 Uiso 0.699(2) 1 calc PR C 1
C21C C 1.0651(11) -0.0650(7) 0.4560(3) 0.054(2) Uani 0.699(2) 1 d PD C 1
C22C C 0.9153(14) -0.0628(11) 0.4419(5) 0.087(3) Uani 0.699(2) 1 d PD C 1
H22J H 0.8378 -0.0176 0.4657 0.130 Uiso 0.699(2) 1 calc PR C 1
H22K H 0.9122 -0.1391 0.4430 0.130 Uiso 0.699(2) 1 calc PR C 1
H22L H 0.9006 -0.0303 0.4082 0.130 Uiso 0.699(2) 1 calc PR C 1
C23C C 1.1099(16) -0.1456(8) 0.5007(3) 0.082(3) Uani 0.699(2) 1 d PD C 1
H23J H 1.2051 -0.1466 0.5094 0.122 Uiso 0.699(2) 1 calc PR C 1
H23K H 1.1165 -0.2209 0.4920 0.122 Uiso 0.699(2) 1 calc PR C 1
H23L H 1.0367 -0.1209 0.5292 0.122 Uiso 0.699(2) 1 calc PR C 1
C24C C 1.1782(14) -0.1033(7) 0.4109(3) 0.069(3) Uani 0.699(2) 1 d PD C 1
H24J H 1.1730 -0.0396 0.3878 0.103 Uiso 0.699(2) 1 calc PR C 1
H24K H 1.1575 -0.1612 0.3938 0.103 Uiso 0.699(2) 1 calc PR C 1
H24L H 1.2762 -0.1337 0.4222 0.103 Uiso 0.699(2) 1 calc PR C 1
C25C C 0.6995(12) 0.5495(9) 0.2553(3) 0.0852(5) Uani 0.699(2) 1 d PDU C 1
F2C F 0.8128(7) 0.5705(5) 0.23026(19) 0.0852(5) Uani 0.699(2) 1 d PDU C 1
F3C F 0.5936(8) 0.6387(5) 0.2492(2) 0.0852(5) Uani 0.699(2) 1 d PDU C 1
F4C F 0.6609(8) 0.4692(5) 0.2398(2) 0.0852(5) Uani 0.699(2) 1 d PDU C 1
C26C C 0.6455(14) 0.7023(9) 0.4229(4) 0.0852(5) Uani 0.699(2) 1 d PD C 1
F5C F 0.5777(7) 0.7953(5) 0.40076(19) 0.0852(5) Uani 0.699(2) 1 d P C 1
F6C F 0.7697(7) 0.7170(5) 0.4387(2) 0.0852(5) Uani 0.699(2) 1 d P C 1
F7C F 0.5660(8) 0.6853(5) 0.4617(2) 0.0852(5) Uani 0.699(2) 1 d P C 1
C1G C 1.223(3) 0.2660(18) 0.5236(14) 0.0473(13) Uani 0.301(2) 1 d PG C 2
H1G H 1.1474 0.2366 0.5198 0.057 Uiso 0.301(2) 1 calc PR C 2
C2G C 1.2024(19) 0.3782(16) 0.5124(10) 0.0621(18) Uani 0.301(2) 1 d PG C 2
H2G H 1.1128 0.4255 0.5010 0.075 Uiso 0.301(2) 1 calc PR C 2
C3G C 1.313(2) 0.4213(11) 0.5179(8) 0.078(2) Uani 0.301(2) 1 d PGD C 2
C4G C 1.4440(18) 0.3522(15) 0.5346(8) 0.078(2) Uani 0.301(2) 1 d PG C 2
H4G H 1.5195 0.3816 0.5384 0.094 Uiso 0.301(2) 1 calc PR C 2
C5G C 1.465(2) 0.2400(15) 0.5457(10) 0.064(2) Uani 0.301(2) 1 d PG C 2
H5G H 1.5541 0.1927 0.5571 0.076 Uiso 0.301(2) 1 calc PR C 2
C6G C 1.354(3) 0.1969(13) 0.5402(14) 0.0453(13) Uani 0.301(2) 1 d PGD C 2
F1G F 1.295(3) 0.5292(14) 0.5057(10) 0.133(3) Uani 0.301(2) 1 d PD C 2
C7G C 1.371(4) 0.0751(18) 0.5559(15) 0.044(3) Uani 0.301(2) 1 d PD C 2
C8G C 1.348(6) 0.059(6) 0.6125(14) 0.061(4) Uani 0.301(2) 1 d PD C 2
H8GA H 1.3803 0.1106 0.6302 0.074 Uiso 0.301(2) 1 calc PR C 2
H8GB H 1.4005 -0.0189 0.6233 0.074 Uiso 0.301(2) 1 calc PR C 2
C9G C 1.182(6) 0.086(9) 0.6218(16) 0.059(3) Uani 0.301(2) 1 d PD C 2
H9GA H 1.1558 0.0522 0.6541 0.070 Uiso 0.301(2) 1 calc PR C 2
H9GB H 1.1313 0.1673 0.6221 0.070 Uiso 0.301(2) 1 calc PR C 2
C10G C 1.141(3) 0.035(2) 0.5789(11) 0.046(2) Uani 0.301(2) 1 d PD C 2
H10E H 1.1503 -0.0444 0.5862 0.056 Uiso 0.301(2) 1 calc PR C 2
H10F H 1.0401 0.0768 0.5708 0.056 Uiso 0.301(2) 1 calc PR C 2
N1G N 1.252(3) 0.047(3) 0.5375(7) 0.035(2) Uani 0.301(2) 1 d PD C 2
C11G C 1.228(2) 0.040(2) 0.4904(6) 0.0349(18) Uani 0.301(2) 1 d PD C 2
C12G C 1.1073(18) 0.0080(11) 0.4720(6) 0.0346(14) Uani 0.301(2) 1 d PD C 2
H12G H 1.0311 0.0191 0.5011 0.041 Uiso 0.301(2) 1 calc PR C 2
N2G N 1.038(2) 0.0915(14) 0.4340(7) 0.0415(14) Uani 0.301(2) 1 d PD C 2
H2NG H 1.0451 0.0442 0.4108 0.050 Uiso 0.301(2) 1 d PR C 2
C13G C 0.949(2) 0.1916(18) 0.4379(7) 0.0391(17) Uani 0.301(2) 1 d PD C 2
N3G N 0.921(2) 0.2535(12) 0.3941(6) 0.0410(14) Uani 0.301(2) 1 d PD C 2
H3NG H 0.9584 0.2009 0.3720 0.049 Uiso 0.301(2) 1 d PR C 2
O1G O 1.2940(5) 0.0720(3) 0.45333(13) 0.0554(9) Uani 0.301(2) 1 d PD C 2
S1G S 0.8545(9) 0.2281(6) 0.4948(2) 0.0852(5) Uani 0.301(2) 1 d PD C 2
C14G C 0.8339(15) 0.3661(8) 0.3829(5) 0.0375(15) Uani 0.301(2) 1 d PGD C 2
C15G C 0.8325(19) 0.3975(11) 0.3325(4) 0.0386(18) Uani 0.301(2) 1 d PG C 2
H15G H 0.8930 0.3472 0.3082 0.046 Uiso 0.301(2) 1 calc PR C 2
C16G C 0.743(2) 0.5025(13) 0.3177(3) 0.0450(17) Uani 0.301(2) 1 d PGD C 2
C17G C 0.6544(16) 0.5761(9) 0.3533(4) 0.0472(17) Uani 0.301(2) 1 d PG C 2
H17G H 0.5930 0.6479 0.3432 0.057 Uiso 0.301(2) 1 calc PR C 2
C18G C 0.6557(15) 0.5447(9) 0.4036(4) 0.060(2) Uani 0.301(2) 1 d PGD C 2
C19G C 0.7455(15) 0.4397(10) 0.4184(3) 0.0527(19) Uani 0.301(2) 1 d PG C 2
H19G H 0.7464 0.4182 0.4528 0.063 Uiso 0.301(2) 1 calc PR C 2
C20G C 1.492(6) -0.033(3) 0.5377(16) 0.075(3) Uani 0.301(2) 1 d PD C 2
H20G H 1.4536 -0.0699 0.5144 0.112 Uiso 0.301(2) 1 calc PR C 2
H20H H 1.5234 -0.0841 0.5663 0.112 Uiso 0.301(2) 1 calc PR C 2
H20I H 1.5758 -0.0152 0.5208 0.112 Uiso 0.301(2) 1 calc PR C 2
C21G C 1.146(2) -0.1157(14) 0.4584(6) 0.054(2) Uani 0.301(2) 1 d PD C 2
C22G C 0.998(3) -0.131(3) 0.4518(11) 0.087(3) Uani 0.301(2) 1 d PD C 2
H22G H 0.9264 -0.0980 0.4798 0.130 Uiso 0.301(2) 1 calc PR C 2
H22H H 1.0114 -0.2108 0.4509 0.130 Uiso 0.301(2) 1 calc PR C 2
H22I H 0.9619 -0.0940 0.4204 0.130 Uiso 0.301(2) 1 calc PR C 2
C23G C 1.222(3) -0.1917(18) 0.5004(8) 0.082(3) Uani 0.301(2) 1 d PD C 2
H23G H 1.3200 -0.1879 0.5006 0.122 Uiso 0.301(2) 1 calc PR C 2
H23H H 1.2281 -0.2688 0.4950 0.122 Uiso 0.301(2) 1 calc PR C 2
H23I H 1.1653 -0.1674 0.5324 0.122 Uiso 0.301(2) 1 calc PR C 2
C24G C 1.248(3) -0.1449(18) 0.4106(7) 0.069(3) Uani 0.301(2) 1 d PD C 2
H24G H 1.2022 -0.0966 0.3830 0.103 Uiso 0.301(2) 1 calc PR C 2
H24H H 1.2664 -0.2231 0.4031 0.103 Uiso 0.301(2) 1 calc PR C 2
H24I H 1.3401 -0.1338 0.4149 0.103 Uiso 0.301(2) 1 calc PR C 2
C25G C 0.703(2) 0.5365(15) 0.2651(5) 0.0852(5) Uani 0.301(2) 1 d PD C 2
F2G F 0.7919(16) 0.4682(11) 0.2273(4) 0.0852(5) Uani 0.301(2) 1 d PD C 2
F3G F 0.6689(18) 0.6367(10) 0.2356(5) 0.0852(5) Uani 0.301(2) 1 d PD C 2
F4G F 0.5818(17) 0.5105(12) 0.2513(5) 0.0852(5) Uani 0.301(2) 1 d PD C 2
C26G C 0.597(2) 0.6276(15) 0.4430(6) 0.0852(5) Uani 0.301(2) 1 d PD C 2
F5G F 0.4580(15) 0.6846(11) 0.4374(4) 0.0852(5) Uani 0.301(2) 1 d PD C 2
F6G F 0.6661(17) 0.6995(11) 0.4562(5) 0.0852(5) Uani 0.301(2) 1 d PD C 2
F7G F 0.5702(16) 0.5843(11) 0.4887(4) 0.0852(5) Uani 0.301(2) 1 d PD C 2
C1D C 0.864(4) 1.027(2) 0.2562(13) 0.0498(19) Uani 0.41(3) 1 d PGU D 1
H1D H 0.9111 1.0806 0.2589 0.060 Uiso 0.41(3) 1 calc PR D 1
C2D C 0.878(3) 0.941(2) 0.2918(10) 0.059(3) Uani 0.41(3) 1 d PGU D 1
H2D H 0.9348 0.9354 0.3188 0.071 Uiso 0.41(3) 1 calc PR D 1
C3D C 0.809(3) 0.8633(19) 0.2879(8) 0.061(3) Uani 0.41(3) 1 d PGU D 1
C4D C 0.725(3) 0.872(2) 0.2484(10) 0.060(2) Uani 0.41(3) 1 d PGU D 1
H4D H 0.6778 0.8184 0.2457 0.073 Uiso 0.41(3) 1 calc PR D 1
C5D C 0.711(4) 0.958(3) 0.2128(11) 0.0499(15) Uani 0.41(3) 1 d PGU D 1
H5D H 0.6540 0.9635 0.1858 0.060 Uiso 0.41(3) 1 calc PR D 1
C6D C 0.780(4) 1.036(3) 0.2167(13) 0.0445(18) Uani 0.41(3) 1 d PGDU D 1
F1D F 0.822(3) 0.786(2) 0.3273(11) 0.086(3) Uani 0.41(3) 1 d PU D 1
C1H C 0.858(3) 1.0506(15) 0.2532(9) 0.0498(19) Uani 0.59(3) 1 d PG D 2
H1H H 0.8937 1.1116 0.2523 0.060 Uiso 0.59(3) 1 calc PR D 2
C2H C 0.895(2) 0.9671(14) 0.2902(7) 0.059(3) Uani 0.59(3) 1 d PG D 2
H2H H 0.9567 0.9711 0.3144 0.071 Uiso 0.59(3) 1 calc PR D 2
C3H C 0.843(2) 0.8779(12) 0.2916(5) 0.061(3) Uani 0.59(3) 1 d PG D 2
C4H C 0.753(2) 0.8721(15) 0.2560(7) 0.060(2) Uani 0.59(3) 1 d PG D 2
H4H H 0.7176 0.8112 0.2570 0.073 Uiso 0.59(3) 1 calc PR D 2
C5H C 0.716(3) 0.956(2) 0.2191(7) 0.0499(15) Uani 0.59(3) 1 d PG D 2
H5H H 0.6546 0.9516 0.1949 0.060 Uiso 0.59(3) 1 calc PR D 2
C6H C 0.768(3) 1.0448(19) 0.2177(9) 0.0445(18) Uani 0.59(3) 1 d PGD D 2
F1H F 0.877(2) 0.7940(14) 0.3239(7) 0.086(3) Uani 0.59(3) 1 d P D 2
C7D C 0.7493(5) 1.1300(4) 0.17558(19) 0.0412(11) Uani 1 1 d D . .
C8D C 0.8594(6) 1.0824(5) 0.1295(2) 0.0513(13) Uani 1 1 d . D .
H8DA H 0.9485 1.1029 0.1295 0.062 Uiso 1 1 calc R . .
H8DB H 0.8875 1.0000 0.1293 0.062 Uiso 1 1 calc R . .
C9D C 0.7780(7) 1.1351(5) 0.0859(2) 0.0607(15) Uani 1 1 d . . .
H9DA H 0.8215 1.0922 0.0555 0.073 Uiso 1 1 calc R D .
H9DB H 0.7777 1.2128 0.0798 0.073 Uiso 1 1 calc R . .
C10D C 0.6250(5) 1.1327(4) 0.10098(17) 0.0419(11) Uani 1 1 d . D .
H10I H 0.5517 1.1934 0.0837 0.050 Uiso 1 1 calc R . .
H10J H 0.6165 1.0601 0.0936 0.050 Uiso 1 1 calc R . .
C11D C 0.4811(5) 1.1748(3) 0.18511(15) 0.0310(9) Uani 1 1 d . . .
C12D C 0.3431(5) 1.1782(3) 0.16270(15) 0.0320(9) Uani 1 1 d . D .
H12D H 0.3714 1.1467 0.1286 0.038 Uiso 1 1 calc R . .
C13D C 0.2998(5) 0.9984(3) 0.18474(15) 0.0303(9) Uani 1 1 d . D .
C14D C 0.2153(5) 0.8455(3) 0.22133(16) 0.0322(9) Uani 1 1 d . D .
C15D C 0.2379(5) 0.7725(4) 0.26254(18) 0.0392(10) Uani 1 1 d . D .
H15D H 0.2822 0.7870 0.2897 0.047 Uiso 1 1 calc R . .
C16D C 0.1961(6) 0.6789(4) 0.26405(19) 0.0446(12) Uani 1 1 d . . .
C17D C 0.1326(6) 0.6561(4) 0.2252(2) 0.0456(12) Uani 1 1 d . E .
H17D H 0.1045 0.5913 0.2265 0.055 Uiso 1 1 calc R . .
C18D C 0.1096(5) 0.7289(3) 0.18378(17) 0.0346(9) Uani 1 1 d . . .
C19D C 0.1504(5) 0.8229(3) 0.18146(17) 0.0337(9) Uani 1 1 d . D .
H19D H 0.1347 0.8721 0.1530 0.040 Uiso 1 1 calc R . .
C20D C 0.7565(7) 1.2408(5) 0.1915(2) 0.0619(16) Uani 1 1 d . D .
H20M H 0.6868 1.2667 0.2209 0.093 Uiso 1 1 calc R . .
H20N H 0.7317 1.2964 0.1641 0.093 Uiso 1 1 calc R . .
H20O H 0.8554 1.2304 0.1998 0.093 Uiso 1 1 calc R . .
C21D C 0.2308(5) 1.2976(4) 0.15833(18) 0.0400(11) Uani 1 1 d . . .
C22D C 0.1603(6) 1.3467(4) 0.2081(2) 0.0533(14) Uani 1 1 d . D .
H22M H 0.1067 1.3001 0.2254 0.080 Uiso 1 1 calc R . .
H22N H 0.0926 1.4224 0.2028 0.080 Uiso 1 1 calc R . .
H22O H 0.2360 1.3494 0.2285 0.080 Uiso 1 1 calc R . .
C23D C 0.1116(7) 1.2900(6) 0.1276(3) 0.0662(17) Uani 1 1 d . D .
H23M H 0.1546 1.2664 0.0939 0.099 Uiso 1 1 calc R . .
H23N H 0.0355 1.3633 0.1257 0.099 Uiso 1 1 calc R . .
H23O H 0.0687 1.2355 0.1436 0.099 Uiso 1 1 calc R . .
C24D C 0.3090(7) 1.3726(5) 0.1308(3) 0.0676(18) Uani 1 1 d . D .
H24M H 0.3816 1.3804 0.1513 0.101 Uiso 1 1 calc R . .
H24N H 0.2378 1.4462 0.1242 0.101 Uiso 1 1 calc R . .
H24O H 0.3581 1.3393 0.0991 0.101 Uiso 1 1 calc R . .
C25D C 0.2208(9) 0.6007(5) 0.3083(3) 0.0762(15) Uani 0.418(7) 1 d PDU E 1
F2D F 0.212(2) 0.6506(10) 0.3513(4) 0.091(2) Uani 0.418(7) 1 d PDU E 1
F3D F 0.3476(12) 0.5198(9) 0.3024(5) 0.0872(19) Uani 0.418(7) 1 d PDU E 1
F4D F 0.1121(12) 0.5544(9) 0.3154(6) 0.0732(18) Uani 0.418(7) 1 d PDU E 1
C25H C 0.2208(9) 0.6007(5) 0.3083(3) 0.0762(15) Uani 0.340(7) 1 d PD E 2
F2H F 0.1299(18) 0.6570(12) 0.3512(4) 0.091(2) Uani 0.340(7) 1 d PD E 2
F3H F 0.3457(14) 0.5804(12) 0.3292(6) 0.0872(19) Uani 0.340(7) 1 d PD E 2
F4H F 0.1670(18) 0.5177(9) 0.3120(6) 0.0732(18) Uani 0.340(7) 1 d PD E 2
C25L C 0.2208(9) 0.6007(5) 0.3083(3) 0.0762(15) Uani 0.242(7) 1 d PD E 3
F2L F 0.1053(18) 0.5955(18) 0.3359(7) 0.091(2) Uani 0.242(7) 1 d PD E 3
F3L F 0.308(3) 0.6263(17) 0.3380(9) 0.0872(19) Uani 0.242(7) 1 d PD E 3
F4L F 0.295(2) 0.4950(9) 0.2924(6) 0.0732(18) Uani 0.242(7) 1 d PD E 3
C26D C 0.0351(6) 0.7081(4) 0.1422(2) 0.0466(11) Uani 0.269(6) 1 d PDU E 1
F5D F 0.034(2) 0.6055(11) 0.1411(9) 0.0743(18) Uani 0.269(6) 1 d PDU E 1
F6D F 0.0762(17) 0.7486(14) 0.0981(4) 0.0732(13) Uani 0.269(6) 1 d PDU E 1
F7D F -0.1104(15) 0.7729(14) 0.1472(7) 0.0769(17) Uani 0.269(6) 1 d PDU E 1
C26H C 0.0351(6) 0.7081(4) 0.1422(2) 0.0466(11) Uani 0.731(6) 1 d PD E 2
F5H F -0.0294(7) 0.6290(5) 0.1543(3) 0.0743(18) Uani 0.731(6) 1 d PD E 2
F6H F 0.1317(6) 0.6631(5) 0.10331(18) 0.0732(13) Uani 0.731(6) 1 d PD E 2
F7H F -0.0590(7) 0.7960(4) 0.1235(2) 0.0769(17) Uani 0.731(6) 1 d PD E 2
N1D N 0.6073(4) 1.1493(3) 0.15531(13) 0.0333(8) Uani 1 1 d . D .
N2D N 0.2800(4) 1.1057(3) 0.19443(13) 0.0324(8) Uani 1 1 d . . .
H2ND H 0.2481 1.1276 0.2251 0.039 Uiso 1 1 d R D .
N3D N 0.2469(4) 0.9448(3) 0.22302(14) 0.0357(8) Uani 1 1 d . . .
H3ND H 0.2183 0.9870 0.2493 0.043 Uiso 1 1 d R D .
O1D O 0.4754(4) 1.1925(3) 0.22990(11) 0.0404(7) Uani 1 1 d . D .
S1D S 0.38427(16) 0.93776(10) 0.13134(5) 0.0509(3) Uani 1 1 d . . .
C35A C 0.5409(11) 0.7028(6) 0.8348(3) 0.094(3) Uani 1 1 d . . .
H35A H 0.4362 0.7342 0.8309 0.142 Uiso 1 1 calc R . .
H35B H 0.5959 0.7256 0.8059 0.142 Uiso 1 1 calc R . .
H35C H 0.5614 0.7303 0.8652 0.142 Uiso 1 1 calc R . .
C36A C 0.5057(7) 0.5498(6) 0.8837(2) 0.0604(15) Uani 1 1 d . . .
H36A H 0.5263 0.5819 0.9129 0.091 Uiso 1 1 calc R . .
H36B H 0.5386 0.4682 0.8878 0.091 Uiso 1 1 calc R . .
H36C H 0.4004 0.5779 0.8806 0.091 Uiso 1 1 calc R . .
C37A C 0.5459(8) 0.5399(7) 0.7928(2) 0.0674(18) Uani 1 1 d . . .
H37A H 0.4445 0.5822 0.7869 0.101 Uiso 1 1 calc R . .
H37B H 0.5570 0.4606 0.7981 0.101 Uiso 1 1 calc R . .
H37C H 0.6111 0.5491 0.7637 0.101 Uiso 1 1 calc R . .
C38A C 0.7431(7) 0.5346(7) 0.8430(2) 0.079(2) Uani 1 1 d . . .
H38A H 0.7974 0.5503 0.8123 0.118 Uiso 1 1 calc R . .
H38B H 0.7705 0.4537 0.8490 0.118 Uiso 1 1 calc R . .
H38C H 0.7666 0.5684 0.8711 0.118 Uiso 1 1 calc R . .
N12A N 0.5843(5) 0.5823(4) 0.83805(15) 0.0443(9) Uani 1 1 d . . .
C31A C 0.5318(8) 0.2035(7) 0.4165(2) 0.076(2) Uani 1 1 d . . .
H31A H 0.4680 0.1771 0.4411 0.114 Uiso 1 1 calc R . .
H31B H 0.5271 0.2785 0.4248 0.114 Uiso 1 1 calc R . .
H31C H 0.6326 0.1526 0.4169 0.114 Uiso 1 1 calc R . .
C32A C 0.5046(8) 0.0936(5) 0.3502(2) 0.0663(17) Uani 1 1 d . . .
H32A H 0.6071 0.0472 0.3517 0.099 Uiso 1 1 calc R . .
H32B H 0.4791 0.0973 0.3158 0.099 Uiso 1 1 calc R . .
H32C H 0.4420 0.0609 0.3723 0.099 Uiso 1 1 calc R . .
C33A C 0.3237(7) 0.2722(6) 0.3690(3) 0.0718(18) Uani 1 1 d . . .
H33A H 0.2719 0.2412 0.3962 0.108 Uiso 1 1 calc R . .
H33B H 0.2858 0.2677 0.3374 0.108 Uiso 1 1 calc R . .
H33C H 0.3086 0.3504 0.3754 0.108 Uiso 1 1 calc R . .
C34A C 0.5676(9) 0.2612(6) 0.3302(2) 0.0682(18) Uani 1 1 d . . .
H34A H 0.5529 0.3365 0.3411 0.102 Uiso 1 1 calc R . .
H34B H 0.5339 0.2658 0.2970 0.102 Uiso 1 1 calc R . .
H34C H 0.6717 0.2169 0.3289 0.102 Uiso 1 1 calc R . .
N11A N 0.4831(5) 0.2070(4) 0.36617(14) 0.0434(9) Uani 1 1 d . . .
Cl2A Cl 0.12761(14) 0.65902(9) 0.83532(4) 0.0457(3) Uani 1 1 d . . .
Cl1A Cl 0.12004(17) 0.12406(12) 0.31019(5) 0.0565(4) Uani 1 1 d . . .

loop_
_atom_site_aniso_label
_atom_site_aniso_U_11
_atom_site_aniso_U_22
_atom_site_aniso_U_33
_atom_site_aniso_U_23
_atom_site_aniso_U_13
_atom_site_aniso_U_12
C1A 0.029(2) 0.030(2) 0.055(3) -0.0024(19) -0.006(2) -0.0133(18)
C2A 0.036(3) 0.031(2) 0.067(3) -0.003(2) -0.006(2) -0.013(2)
C3A 0.056(3) 0.028(2) 0.053(3) 0.003(2) -0.016(2) -0.020(2)
C4A 0.055(3) 0.052(3) 0.037(2) 0.013(2) -0.019(2) -0.037(3)
C5A 0.028(2) 0.050(3) 0.034(2) 0.0084(19) -0.0066(18) -0.019(2)
C6A 0.029(2) 0.031(2) 0.029(2) 0.0077(16) -0.0056(16) -0.0130(17)
C7A 0.028(2) 0.037(2) 0.032(2) -0.0017(17) 0.0037(17) -0.0140(18)
C8A 0.050(3) 0.047(3) 0.035(2) -0.005(2) 0.011(2) -0.024(2)
C9A 0.063(3) 0.055(3) 0.033(2) 0.001(2) -0.003(2) -0.028(3)
C10A 0.040(3) 0.053(3) 0.026(2) -0.0064(19) 0.0003(19) -0.017(2)
C11A 0.030(2) 0.0182(17) 0.0247(19) 0.0002(14) 0.0002(16) -0.0070(15)
C12A 0.035(2) 0.0224(19) 0.031(2) -0.0019(15) -0.0003(17) -0.0114(16)
C13A 0.0193(19) 0.0266(19) 0.033(2) -0.0027(16) -0.0003(16) -0.0093(15)
C14A 0.024(2) 0.029(2) 0.033(2) 0.0010(16) -0.0063(16) -0.0102(16)
C15A 0.032(2) 0.029(2) 0.031(2) 0.0053(16) -0.0061(17) -0.0113(17)
C16A 0.031(2) 0.032(2) 0.043(3) -0.0007(18) -0.0040(19) -0.0058(18)
C17A 0.040(3) 0.025(2) 0.051(3) 0.0001(19) -0.008(2) -0.0030(18)
C18A 0.036(2) 0.033(2) 0.048(3) 0.0038(19) -0.007(2) -0.0125(19)
C19A 0.032(2) 0.031(2) 0.039(2) -0.0002(18) -0.0036(18) -0.0101(18)
C20A 0.035(2) 0.040(3) 0.055(3) 0.003(2) -0.001(2) -0.008(2)
C21A 0.046(3) 0.020(2) 0.049(3) 0.0046(18) -0.004(2) -0.0126(19)
C22A 0.060(4) 0.048(3) 0.098(5) 0.006(3) -0.013(3) -0.038(3)
C23A 0.064(4) 0.022(2) 0.075(4) -0.012(2) 0.006(3) -0.008(2)
C24A 0.071(4) 0.031(2) 0.056(3) 0.014(2) -0.009(3) -0.014(2)
C25A 0.045(3) 0.046(3) 0.063(3) 0.005(2) 0.013(2) -0.002(2)
F2A 0.069(6) 0.064(4) 0.095(8) 0.013(4) 0.042(5) -0.017(4)
F3A 0.085(5) 0.074(8) 0.045(2) 0.011(4) 0.020(2) -0.001(5)
F4A 0.060(7) 0.049(3) 0.075(8) -0.002(4) 0.022(3) 0.018(4)
C25E 0.045(3) 0.046(3) 0.063(3) 0.005(2) 0.013(2) -0.002(2)
F2E 0.069(6) 0.064(4) 0.095(8) 0.013(4) 0.042(5) -0.017(4)
F3E 0.085(5) 0.074(8) 0.045(2) 0.011(4) 0.020(2) -0.001(5)
F4E 0.060(7) 0.049(3) 0.075(8) -0.002(4) 0.022(3) 0.018(4)
C25I 0.045(3) 0.046(3) 0.063(3) 0.005(2) 0.013(2) -0.002(2)
F2I 0.069(6) 0.064(4) 0.095(8) 0.013(4) 0.042(5) -0.017(4)
F3I 0.085(5) 0.074(8) 0.045(2) 0.011(4) 0.020(2) -0.001(5)
F4I 0.060(7) 0.049(3) 0.075(8) -0.002(4) 0.022(3) 0.018(4)
C26A 0.061(3) 0.035(2) 0.077(4) 0.012(2) 0.002(3) -0.015(2)
F5A 0.064(7) 0.0258(19) 0.106(6) 0.016(3) -0.004(4) -0.008(3)
F6A 0.072(2) 0.045(5) 0.087(10) 0.018(5) 0.024(3) -0.026(2)
F7A 0.090(6) 0.050(6) 0.052(4) 0.020(3) -0.004(4) 0.002(5)
C26E 0.061(3) 0.035(2) 0.077(4) 0.012(2) 0.002(3) -0.015(2)
F5E 0.064(7) 0.0258(19) 0.106(6) 0.016(3) -0.004(4) -0.008(3)
F6E 0.072(2) 0.045(5) 0.087(10) 0.018(5) 0.024(3) -0.026(2)
F7E 0.090(6) 0.050(6) 0.052(4) 0.020(3) -0.004(4) 0.002(5)
C26I 0.061(3) 0.035(2) 0.077(4) 0.012(2) 0.002(3) -0.015(2)
F5I 0.064(7) 0.0258(19) 0.106(6) 0.016(3) -0.004(4) -0.008(3)
F6I 0.072(2) 0.045(5) 0.087(10) 0.018(5) 0.024(3) -0.026(2)
F7I 0.090(6) 0.050(6) 0.052(4) 0.020(3) -0.004(4) 0.002(5)
N1A 0.0294(18) 0.0272(16) 0.0278(17) -0.0034(13) -0.0006(14) -0.0103(14)
N2A 0.0345(19) 0.0246(16) 0.0292(17) 0.0013(13) 0.0007(14) -0.0074(14)
N3A 0.042(2) 0.0249(17) 0.0297(18) 0.0040(14) 0.0012(15) -0.0075(15)
O1A 0.0400(17) 0.0377(16) 0.0305(16) -0.0019(12) -0.0043(13) -0.0189(13)
F1A 0.074(2) 0.0357(15) 0.083(2) -0.0087(15) -0.0160(18) -0.0254(15)
S1A 0.0307(5) 0.0351(5) 0.0291(5) 0.0043(4) -0.0022(4) -0.0069(4)
C1B 0.044(3) 0.057(3) 0.073(4) 0.008(3) -0.017(3) -0.027(3)
C2B 0.031(3) 0.083(4) 0.082(4) 0.006(3) 0.000(3) -0.023(3)
C3B 0.033(3) 0.063(3) 0.064(4) -0.013(3) 0.002(2) -0.002(3)
C4B 0.045(3) 0.051(3) 0.071(4) -0.003(3) -0.008(3) -0.019(2)
C5B 0.031(2) 0.043(3) 0.061(3) 0.004(2) -0.005(2) -0.012(2)
C6B 0.037(3) 0.038(2) 0.045(3) 0.010(2) -0.015(2) -0.013(2)
C7B 0.043(3) 0.043(3) 0.054(3) 0.006(2) -0.021(2) -0.020(2)
C8B 0.069(4) 0.085(4) 0.049(3) 0.003(3) -0.030(3) -0.016(3)
C9B 0.083(5) 0.086(5) 0.041(3) -0.007(3) -0.015(3) -0.020(4)
C10B 0.056(3) 0.071(4) 0.027(2) -0.004(2) -0.004(2) -0.015(3)
C11B 0.033(2) 0.028(2) 0.033(2) -0.0008(17) -0.0068(19) -0.0065(17)
C12B 0.032(2) 0.028(2) 0.028(2) -0.0044(16) -0.0022(17) -0.0097(17)
C13B 0.026(2) 0.0241(19) 0.030(2) 0.0025(16) -0.0013(16) -0.0088(16)
C14B 0.023(2) 0.0244(19) 0.043(2) -0.0019(17) 0.0035(17) -0.0081(16)
C15B 0.030(2) 0.033(2) 0.044(3) 0.0034(19) 0.0013(19) -0.0111(18)
C16B 0.044(3) 0.023(2) 0.063(3) 0.006(2) 0.000(2) -0.0046(19)
C17B 0.041(3) 0.026(2) 0.073(4) -0.004(2) 0.018(2) -0.014(2)
C18B 0.038(3) 0.036(2) 0.058(3) -0.011(2) 0.008(2) -0.014(2)
C19B 0.028(2) 0.032(2) 0.039(2) -0.0055(18) 0.0032(18) -0.0088(17)
C20B 0.062(4) 0.051(3) 0.099(5) -0.010(3) -0.028(3) -0.025(3)
C21B 0.035(2) 0.025(2) 0.051(3) -0.0002(19) -0.007(2) -0.0025(18)
C22B 0.058(3) 0.042(3) 0.061(3) -0.018(2) -0.006(3) -0.007(2)
C23B 0.060(3) 0.031(2) 0.046(3) 0.011(2) -0.011(2) -0.008(2)
C24B 0.046(3) 0.047(3) 0.082(4) 0.006(3) -0.017(3) -0.003(2)
C25B 0.068(3) 0.049(3) 0.076(3) 0.013(2) -0.004(2) 0.003(2)
F2B 0.074(4) 0.075(4) 0.088(6) 0.013(3) -0.035(4) 0.006(3)
F3B 0.086(4) 0.071(6) 0.064(4) 0.019(4) 0.004(3) 0.017(3)
F4B 0.060(4) 0.041(2) 0.081(5) 0.023(3) 0.008(3) 0.008(2)
C25F 0.068(3) 0.049(3) 0.076(3) 0.013(2) -0.004(2) 0.003(2)
F2F 0.074(4) 0.075(4) 0.088(6) 0.013(3) -0.035(4) 0.006(3)
F3F 0.086(4) 0.071(6) 0.064(4) 0.019(4) 0.004(3) 0.017(3)
F4F 0.060(4) 0.041(2) 0.081(5) 0.023(3) 0.008(3) 0.008(2)
C25J 0.068(3) 0.049(3) 0.076(3) 0.013(2) -0.004(2) 0.003(2)
F2J 0.074(4) 0.075(4) 0.088(6) 0.013(3) -0.035(4) 0.006(3)
F3J 0.086(4) 0.071(6) 0.064(4) 0.019(4) 0.004(3) 0.017(3)
F4J 0.060(4) 0.041(2) 0.081(5) 0.023(3) 0.008(3) 0.008(2)
C26B 0.085(4) 0.059(3) 0.071(4) -0.024(3) 0.001(3) -0.033(3)
F5B 0.064(5) 0.076(4) 0.083(5) -0.029(3) -0.012(4) -0.034(3)
F6B 0.095(7) 0.052(3) 0.101(5) -0.032(3) -0.013(5) -0.039(5)
F7B 0.113(6) 0.057(5) 0.055(3) -0.015(4) -0.002(4) -0.028(4)
C26F 0.085(4) 0.059(3) 0.071(4) -0.024(3) 0.001(3) -0.033(3)
F5F 0.064(5) 0.076(4) 0.083(5) -0.029(3) -0.012(4) -0.034(3)
F6F 0.095(7) 0.052(3) 0.101(5) -0.032(3) -0.013(5) -0.039(5)
F7F 0.113(6) 0.057(5) 0.055(3) -0.015(4) -0.002(4) -0.028(4)
C26J 0.085(4) 0.059(3) 0.071(4) -0.024(3) 0.001(3) -0.033(3)
F5J 0.064(5) 0.076(4) 0.083(5) -0.029(3) -0.012(4) -0.034(3)
F6J 0.095(7) 0.052(3) 0.101(5) -0.032(3) -0.013(5) -0.039(5)
F7J 0.113(6) 0.057(5) 0.055(3) -0.015(4) -0.002(4) -0.028(4)
N1B 0.036(2) 0.037(2) 0.0325(19) -0.0016(15) -0.0076(16) -0.0061(16)
N2B 0.044(2) 0.0282(17) 0.0245(17) 0.0025(13) -0.0038(15) -0.0101(16)
N3B 0.042(2) 0.0259(17) 0.0322(18) 0.0042(14) -0.0086(15) -0.0126(15)
O1B 0.0379(17) 0.0490(19) 0.0319(17) 0.0088(14) -0.0016(14) -0.0127(15)
F1B 0.056(2) 0.096(3) 0.106(3) -0.034(2) 0.021(2) -0.014(2)
S1B 0.0511(7) 0.0378(6) 0.0286(5) 0.0074(4) -0.0021(5) -0.0200(5)
C1C 0.056(4) 0.040(3) 0.043(3) -0.005(2) 0.008(3) -0.016(2)
C2C 0.071(5) 0.048(3) 0.065(4) -0.017(3) 0.025(4) -0.025(3)
C3C 0.090(6) 0.066(3) 0.090(6) -0.025(4) 0.020(4) -0.046(4)
C4C 0.075(5) 0.092(5) 0.083(6) -0.022(4) 0.011(4) -0.050(4)
C5C 0.049(3) 0.078(4) 0.066(6) -0.017(4) 0.007(3) -0.025(4)
C6C 0.043(2) 0.054(3) 0.037(4) -0.010(2) 0.009(2) -0.017(2)
F1C 0.180(9) 0.081(4) 0.165(9) -0.033(4) 0.016(6) -0.084(5)
C7C 0.043(6) 0.052(3) 0.036(4) 0.005(3) -0.016(4) -0.009(3)
C8C 0.069(8) 0.081(10) 0.033(4) 0.009(5) -0.021(4) -0.020(5)
C9C 0.078(8) 0.079(7) 0.031(3) 0.005(3) -0.007(4) -0.042(8)
C10C 0.062(7) 0.044(7) 0.033(3) 0.009(4) 0.005(5) -0.023(5)
N1C 0.039(6) 0.035(4) 0.030(2) 0.007(2) -0.006(3) -0.010(5)
C11C 0.048(5) 0.019(5) 0.028(3) 0.012(2) -0.008(3) 0.001(4)
C12C 0.050(5) 0.024(4) 0.024(2) 0.006(3) -0.002(3) -0.006(3)
N2C 0.054(5) 0.029(4) 0.033(3) 0.011(4) -0.014(3) -0.002(4)
C13C 0.036(4) 0.036(4) 0.039(3) 0.001(4) -0.003(3) -0.004(4)
N3C 0.061(3) 0.031(4) 0.024(2) 0.003(3) -0.001(2) -0.008(4)
O1C 0.070(3) 0.061(2) 0.0352(18) 0.0004(16) 0.0082(17) -0.0257(19)
S1C 0.1044(12) 0.0757(10) 0.0505(8) -0.0125(8) 0.0084(8) -0.0001(10)
C14C 0.035(3) 0.028(4) 0.046(4) 0.008(3) -0.005(2) -0.006(3)
C15C 0.035(4) 0.050(5) 0.034(3) 0.000(3) -0.007(3) -0.017(4)
C16C 0.044(4) 0.040(4) 0.051(4) 0.003(3) -0.007(3) -0.015(3)
C17C 0.057(4) 0.046(5) 0.035(4) 0.008(3) -0.006(3) -0.013(3)
C18C 0.093(6) 0.046(4) 0.036(4) -0.003(3) -0.012(4) -0.013(4)
C19C 0.066(5) 0.052(5) 0.036(4) -0.006(3) -0.018(3) -0.009(4)
C20C 0.081(5) 0.054(8) 0.056(8) 0.028(5) -0.008(6) 0.017(6)
C21C 0.085(7) 0.039(5) 0.042(3) 0.004(3) -0.012(4) -0.027(4)
C22C 0.101(9) 0.100(9) 0.087(7) -0.001(7) -0.021(6) -0.066(7)
C23C 0.153(11) 0.038(5) 0.059(5) 0.012(4) -0.023(7) -0.037(5)
C24C 0.109(9) 0.028(5) 0.054(4) -0.005(4) 0.003(5) -0.006(4)
C25C 0.1044(12) 0.0757(10) 0.0505(8) -0.0125(8) 0.0084(8) -0.0001(10)
F2C 0.1044(12) 0.0757(10) 0.0505(8) -0.0125(8) 0.0084(8) -0.0001(10)
F3C 0.1044(12) 0.0757(10) 0.0505(8) -0.0125(8) 0.0084(8) -0.0001(10)
F4C 0.1044(12) 0.0757(10) 0.0505(8) -0.0125(8) 0.0084(8) -0.0001(10)
C26C 0.1044(12) 0.0757(10) 0.0505(8) -0.0125(8) 0.0084(8) -0.0001(10)
F5C 0.1044(12) 0.0757(10) 0.0505(8) -0.0125(8) 0.0084(8) -0.0001(10)
F6C 0.1044(12) 0.0757(10) 0.0505(8) -0.0125(8) 0.0084(8) -0.0001(10)
F7C 0.1044(12) 0.0757(10) 0.0505(8) -0.0125(8) 0.0084(8) -0.0001(10)
C1G 0.056(4) 0.040(3) 0.043(3) -0.005(2) 0.008(3) -0.016(2)
C2G 0.071(5) 0.048(3) 0.065(4) -0.017(3) 0.025(4) -0.025(3)
C3G 0.090(6) 0.066(3) 0.090(6) -0.025(4) 0.020(4) -0.046(4)
C4G 0.075(5) 0.092(5) 0.083(6) -0.022(4) 0.011(4) -0.050(4)
C5G 0.049(3) 0.078(4) 0.066(6) -0.017(4) 0.007(3) -0.025(4)
C6G 0.043(2) 0.054(3) 0.037(4) -0.010(2) 0.009(2) -0.017(2)
F1G 0.180(9) 0.081(4) 0.165(9) -0.033(4) 0.016(6) -0.084(5)
C7G 0.043(6) 0.052(3) 0.036(4) 0.005(3) -0.016(4) -0.009(3)
C8G 0.069(8) 0.081(10) 0.033(4) 0.009(5) -0.021(4) -0.020(5)
C9G 0.078(8) 0.079(7) 0.031(3) 0.005(3) -0.007(4) -0.042(8)
C10G 0.062(7) 0.044(7) 0.033(3) 0.009(4) 0.005(5) -0.023(5)
N1G 0.039(6) 0.035(4) 0.030(2) 0.007(2) -0.006(3) -0.010(5)
C11G 0.048(5) 0.019(5) 0.028(3) 0.012(2) -0.008(3) 0.001(4)
C12G 0.050(5) 0.024(4) 0.024(2) 0.006(3) -0.002(3) -0.006(3)
N2G 0.054(5) 0.029(4) 0.033(3) 0.011(4) -0.014(3) -0.002(4)
C13G 0.036(4) 0.036(4) 0.039(3) 0.001(4) -0.003(3) -0.004(4)
N3G 0.061(3) 0.031(4) 0.024(2) 0.003(3) -0.001(2) -0.008(4)
O1G 0.070(3) 0.061(2) 0.0352(18) 0.0004(16) 0.0082(17) -0.0257(19)
S1G 0.1044(12) 0.0757(10) 0.0505(8) -0.0125(8) 0.0084(8) -0.0001(10)
C14G 0.035(3) 0.028(4) 0.046(4) 0.008(3) -0.005(2) -0.006(3)
C15G 0.035(4) 0.050(5) 0.034(3) 0.000(3) -0.007(3) -0.017(4)
C16G 0.044(4) 0.040(4) 0.051(4) 0.003(3) -0.007(3) -0.015(3)
C17G 0.057(4) 0.046(5) 0.035(4) 0.008(3) -0.006(3) -0.013(3)
C18G 0.093(6) 0.046(4) 0.036(4) -0.003(3) -0.012(4) -0.013(4)
C19G 0.066(5) 0.052(5) 0.036(4) -0.006(3) -0.018(3) -0.009(4)
C20G 0.081(5) 0.054(8) 0.056(8) 0.028(5) -0.008(6) 0.017(6)
C21G 0.085(7) 0.039(5) 0.042(3) 0.004(3) -0.012(4) -0.027(4)
C22G 0.101(9) 0.100(9) 0.087(7) -0.001(7) -0.021(6) -0.066(7)
C23G 0.153(11) 0.038(5) 0.059(5) 0.012(4) -0.023(7) -0.037(5)
C24G 0.109(9) 0.028(5) 0.054(4) -0.005(4) 0.003(5) -0.006(4)
C25G 0.1044(12) 0.0757(10) 0.0505(8) -0.0125(8) 0.0084(8) -0.0001(10)
F2G 0.1044(12) 0.0757(10) 0.0505(8) -0.0125(8) 0.0084(8) -0.0001(10)
F3G 0.1044(12) 0.0757(10) 0.0505(8) -0.0125(8) 0.0084(8) -0.0001(10)
F4G 0.1044(12) 0.0757(10) 0.0505(8) -0.0125(8) 0.0084(8) -0.0001(10)
C26G 0.1044(12) 0.0757(10) 0.0505(8) -0.0125(8) 0.0084(8) -0.0001(10)
F5G 0.1044(12) 0.0757(10) 0.0505(8) -0.0125(8) 0.0084(8) -0.0001(10)
F6G 0.1044(12) 0.0757(10) 0.0505(8) -0.0125(8) 0.0084(8) -0.0001(10)
F7G 0.1044(12) 0.0757(10) 0.0505(8) -0.0125(8) 0.0084(8) -0.0001(10)
C1D 0.037(3) 0.051(6) 0.049(3) -0.010(4) -0.006(2) 0.003(5)
C2D 0.046(5) 0.067(7) 0.049(3) -0.004(4) -0.003(3) 0.003(4)
C3D 0.052(7) 0.057(4) 0.061(4) 0.007(4) -0.013(4) 0.003(4)
C4D 0.063(7) 0.042(3) 0.065(5) 0.009(4) -0.014(3) -0.003(4)
C5D 0.053(3) 0.038(2) 0.054(4) 0.001(3) -0.008(3) -0.009(2)
C6D 0.039(4) 0.043(4) 0.046(3) -0.010(3) -0.005(3) -0.005(3)
F1D 0.072(9) 0.084(3) 0.079(4) 0.034(2) -0.008(7) -0.003(6)
C1H 0.037(3) 0.051(6) 0.049(3) -0.010(4) -0.006(2) 0.003(5)
C2H 0.046(5) 0.067(7) 0.049(3) -0.004(4) -0.003(3) 0.003(4)
C3H 0.052(7) 0.057(4) 0.061(4) 0.007(4) -0.013(4) 0.003(4)
C4H 0.063(7) 0.042(3) 0.065(5) 0.009(4) -0.014(3) -0.003(4)
C5H 0.053(3) 0.038(2) 0.054(4) 0.001(3) -0.008(3) -0.009(2)
C6H 0.039(4) 0.043(4) 0.046(3) -0.010(3) -0.005(3) -0.005(3)
F1H 0.072(9) 0.084(3) 0.079(4) 0.034(2) -0.008(7) -0.003(6)
C7D 0.034(2) 0.044(3) 0.046(3) -0.008(2) 0.002(2) -0.014(2)
C8D 0.036(3) 0.059(3) 0.054(3) -0.013(2) 0.013(2) -0.014(2)
C9D 0.063(4) 0.065(4) 0.048(3) -0.006(3) 0.019(3) -0.022(3)
C10D 0.047(3) 0.042(3) 0.031(2) -0.0023(19) 0.006(2) -0.011(2)
C11D 0.041(2) 0.0230(19) 0.028(2) -0.0002(16) 0.0004(18) -0.0109(17)
C12D 0.037(2) 0.029(2) 0.026(2) -0.0011(16) 0.0043(17) -0.0091(18)
C13D 0.039(2) 0.0238(19) 0.026(2) -0.0002(15) -0.0002(17) -0.0089(17)
C14D 0.037(2) 0.0199(18) 0.038(2) -0.0038(16) -0.0013(18) -0.0076(17)
C15D 0.051(3) 0.027(2) 0.042(2) 0.0015(18) -0.016(2) -0.014(2)
C16D 0.058(3) 0.027(2) 0.049(3) 0.008(2) -0.015(2) -0.013(2)
C17D 0.058(3) 0.022(2) 0.058(3) -0.002(2) -0.013(2) -0.014(2)
C18D 0.035(2) 0.028(2) 0.038(2) -0.0066(17) -0.0011(19) -0.0070(18)
C19D 0.034(2) 0.026(2) 0.038(2) -0.0056(17) -0.0021(18) -0.0053(17)
C20D 0.075(4) 0.061(4) 0.067(4) -0.010(3) 0.000(3) -0.046(3)
C21D 0.040(3) 0.027(2) 0.048(3) 0.0073(19) 0.002(2) -0.0080(19)
C22D 0.053(3) 0.028(2) 0.062(3) -0.004(2) 0.016(3) 0.002(2)
C23D 0.051(3) 0.069(4) 0.070(4) 0.014(3) -0.011(3) -0.010(3)
C24D 0.053(3) 0.043(3) 0.087(4) 0.029(3) 0.011(3) -0.002(3)
C25D 0.121(4) 0.041(3) 0.082(3) 0.025(2) -0.049(3) -0.041(2)
F2D 0.151(7) 0.076(4) 0.069(3) 0.031(2) -0.056(5) -0.060(5)
F3D 0.115(4) 0.055(4) 0.100(4) 0.047(3) -0.058(4) -0.033(3)
F4D 0.120(5) 0.037(4) 0.073(3) 0.025(4) -0.033(4) -0.037(4)
C25H 0.121(4) 0.041(3) 0.082(3) 0.025(2) -0.049(3) -0.041(2)
F2H 0.151(7) 0.076(4) 0.069(3) 0.031(2) -0.056(5) -0.060(5)
F3H 0.115(4) 0.055(4) 0.100(4) 0.047(3) -0.058(4) -0.033(3)
F4H 0.120(5) 0.037(4) 0.073(3) 0.025(4) -0.033(4) -0.037(4)
C25L 0.121(4) 0.041(3) 0.082(3) 0.025(2) -0.049(3) -0.041(2)
F2L 0.151(7) 0.076(4) 0.069(3) 0.031(2) -0.056(5) -0.060(5)
F3L 0.115(4) 0.055(4) 0.100(4) 0.047(3) -0.058(4) -0.033(3)
F4L 0.120(5) 0.037(4) 0.073(3) 0.025(4) -0.033(4) -0.037(4)
C26D 0.052(3) 0.042(2) 0.052(3) -0.009(2) -0.009(2) -0.021(2)
F5D 0.075(5) 0.075(3) 0.093(5) -0.004(3) -0.029(4) -0.044(3)
F6D 0.080(3) 0.092(4) 0.053(2) -0.024(2) -0.012(2) -0.031(3)
F7D 0.088(3) 0.056(3) 0.076(4) -0.017(3) -0.050(3) 0.006(3)
C26H 0.052(3) 0.042(2) 0.052(3) -0.009(2) -0.009(2) -0.021(2)
F5H 0.075(5) 0.075(3) 0.093(5) -0.004(3) -0.029(4) -0.044(3)
F6H 0.080(3) 0.092(4) 0.053(2) -0.024(2) -0.012(2) -0.031(3)
F7H 0.088(3) 0.056(3) 0.076(4) -0.017(3) -0.050(3) 0.006(3)
N1D 0.039(2) 0.0292(18) 0.0316(18) -0.0035(14) 0.0041(15) -0.0124(15)
N2D 0.046(2) 0.0263(17) 0.0274(17) -0.0050(14) 0.0034(15) -0.0166(16)
N3D 0.052(2) 0.0283(18) 0.0316(18) -0.0064(14) 0.0008(16) -0.0200(16)
O1D 0.0488(19) 0.0465(18) 0.0286(16) -0.0110(13) 0.0031(13) -0.0197(15)
S1D 0.0714(9) 0.0390(6) 0.0436(7) -0.0193(5) 0.0215(6) -0.0253(6)
C35A 0.152(8) 0.072(5) 0.085(5) 0.030(4) -0.065(5) -0.059(5)
C36A 0.077(4) 0.090(4) 0.034(3) 0.004(3) -0.007(3) -0.055(4)
C37A 0.079(4) 0.109(5) 0.029(3) -0.009(3) -0.001(3) -0.052(4)
C38A 0.047(3) 0.127(6) 0.054(4) -0.022(4) -0.007(3) -0.013(4)
N12A 0.048(2) 0.061(3) 0.033(2) -0.0025(18) -0.0025(17) -0.031(2)
C31A 0.085(5) 0.115(6) 0.036(3) 0.000(3) -0.006(3) -0.044(4)
C32A 0.078(4) 0.061(4) 0.062(4) -0.019(3) 0.024(3) -0.032(3)
C33A 0.060(4) 0.062(4) 0.097(5) 0.020(3) -0.018(3) -0.026(3)
C34A 0.106(5) 0.084(4) 0.037(3) -0.002(3) 0.003(3) -0.065(4)
N11A 0.049(2) 0.052(2) 0.0311(19) -0.0001(17) -0.0015(17) -0.021(2)
Cl2A 0.0660(8) 0.0395(6) 0.0276(5) 0.0088(4) -0.0063(5) -0.0135(5)
Cl1A 0.0896(10) 0.0600(8) 0.0293(6) -0.0119(5) 0.0103(6) -0.0401(7)

loop_
_atom_type_symbol
_atom_type_description
_atom_type_scat_dispersion_real
_atom_type_scat_dispersion_imag
_atom_type_scat_source
C C 0.0033 0.0016 'International Tables Vol C Tables 4.2.6.8 and 6.1.1.4'
H H 0.0000 0.0000 'International Tables Vol C Tables 4.2.6.8 and 6.1.1.4'
Cl Cl 0.1484 0.1585 'International Tables Vol C Tables 4.2.6.8 and 6.1.1.4'
F F 0.0171 0.0103 'International Tables Vol C Tables 4.2.6.8 and 6.1.1.4'
N N 0.0061 0.0033 'International Tables Vol C Tables 4.2.6.8 and 6.1.1.4'
O O 0.0106 0.0060 'International Tables Vol C Tables 4.2.6.8 and 6.1.1.4'
S S 0.1246 0.1234 'International Tables Vol C Tables 4.2.6.8 and 6.1.1.4'

loop_
_geom_angle_atom_site_label_1
_geom_angle_atom_site_label_2
_geom_angle_atom_site_label_3
_geom_angle
C2A C1A C6A 122.2(4)
C2A C1A H1A 118.9
C6A C1A H1A 118.9
C1A C2A C3A 118.0(4)
C1A C2A H2A 121.0
C3A C2A H2A 121.0
F1A C3A C4A 119.8(4)
F1A C3A C2A 118.2(5)
C4A C3A C2A 122.0(4)
C3A C4A C5A 118.2(4)
C3A C4A H4A 120.9
C5A C4A H4A 120.9
C4A C5A C6A 122.5(4)
C4A C5A H5A 118.7
C6A C5A H5A 118.7
C1A C6A C5A 117.0(4)
C1A C6A C7A 122.6(4)
C5A C6A C7A 120.3(4)
N1A C7A C20A 111.0(4)
N1A C7A C6A 110.8(3)
C20A C7A C6A 113.2(4)
N1A C7A C8A 101.2(3)
C20A C7A C8A 110.3(4)
C6A C7A C8A 109.6(4)
C9A C8A C7A 105.0(4)
C9A C8A H8AA 110.7
C7A C8A H8AA 110.7
C9A C8A H8AB 110.7
C7A C8A H8AB 110.7
H8AA C8A H8AB 108.8
C8A C9A C10A 102.1(4)
C8A C9A H9AA 111.3
C10A C9A H9AA 111.3
C8A C9A H9AB 111.3
C10A C9A H9AB 111.3
H9AA C9A H9AB 109.2
N1A C10A C9A 102.5(4)
N1A C10A H10C 111.3
C9A C10A H10C 111.3
N1A C10A H10D 111.3
C9A C10A H10D 111.3
H10C C10A H10D 109.2
O1A C11A N1A 121.8(4)
O1A C11A C12A 119.2(3)
N1A C11A C12A 118.9(3)
N2A C12A C11A 107.6(3)
N2A C12A C21A 110.8(3)
C11A C12A C21A 112.8(3)
N2A C12A H12A 108.5
C11A C12A H12A 108.5
C21A C12A H12A 108.5
N2A C13A N3A 112.4(4)
N2A C13A S1A 123.2(3)
N3A C13A S1A 124.3(3)
C15A C14A C19A 119.8(4)
C15A C14A N3A 117.1(4)
C19A C14A N3A 123.1(4)
C14A C15A C16A 120.0(4)
C14A C15A H15A 120.0
C16A C15A H15A 120.0
C17A C16A C15A 121.6(4)
C17A C16A C25A 119.1(4)
C15A C16A C25A 119.2(4)
C16A C17A C18A 117.8(4)
C16A C17A H17A 121.1
C18A C17A H17A 121.1
C17A C18A C19A 122.0(4)
C17A C18A C26A 119.4(4)
C19A C18A C26A 118.6(4)
C18A C19A C14A 118.6(4)
C18A C19A H19A 120.7
C14A C19A H19A 120.7
C7A C20A H20D 109.5
C7A C20A H20E 109.5
H20D C20A H20E 109.5
C7A C20A H20F 109.5
H20D C20A H20F 109.5
H20E C20A H20F 109.5
C22A C21A C23A 109.8(5)
C22A C21A C24A 109.2(5)
C23A C21A C24A 109.3(4)
C22A C21A C12A 108.1(4)
C23A C21A C12A 107.4(4)
C24A C21A C12A 113.0(4)
C21A C22A H22D 109.5
C21A C22A H22E 109.5
H22D C22A H22E 109.5
C21A C22A H22F 109.5
H22D C22A H22F 109.5
H22E C22A H22F 109.5
C21A C23A H23D 109.5
C21A C23A H23E 109.5
H23D C23A H23E 109.5
C21A C23A H23F 109.5
H23D C23A H23F 109.5
H23E C23A H23F 109.5
C21A C24A H24D 109.5
C21A C24A H24E 109.5
H24D C24A H24E 109.5
C21A C24A H24F 109.5
H24D C24A H24F 109.5
H24E C24A H24F 109.5
F4A C25A F2A 108.2(15)
F4A C25A F3A 106.7(12)
F2A C25A F3A 103.3(9)
F4A C25A C16A 115.1(15)
F2A C25A C16A 114.3(7)
F3A C25A C16A 108.3(8)
F7A C26A F6A 110.2(8)
F7A C26A F5A 107.1(6)
F6A C26A F5A 105.3(8)
F7A C26A C18A 110.1(7)
F6A C26A C18A 112.2(9)
F5A C26A C18A 111.8(7)
C11A N1A C10A 125.7(4)
C11A N1A C7A 121.6(3)
C10A N1A C7A 112.6(3)
C13A N2A C12A 122.5(3)
C13A N2A H2NA 123.2
C12A N2A H2NA 113.0
C13A N3A C14A 129.2(3)
C13A N3A H3NA 113.7
C14A N3A H3NA 117.1
C6B C1B C2B 120.4(5)
C6B C1B H1B 119.8
C2B C1B H1B 119.8
C3B C2B C1B 119.8(5)
C3B C2B H2B 120.1
C1B C2B H2B 120.1
F1B C3B C2B 119.4(5)
F1B C3B C4B 119.6(6)
C2B C3B C4B 121.0(5)
C3B C4B C5B 119.9(5)
C3B C4B H4B 120.1
C5B C4B H4B 120.1
C4B C5B C6B 120.5(5)
C4B C5B H5B 119.8
C6B C5B H5B 119.8
C1B C6B C5B 118.4(5)
C1B C6B C7B 121.2(5)
C5B C6B C7B 120.4(4)
N1B C7B C6B 111.4(4)
N1B C7B C20B 110.2(4)
C6B C7B C20B 113.4(5)
N1B C7B C8B 99.4(4)
C6B C7B C8B 110.6(4)
C20B C7B C8B 111.0(5)
C9B C8B C7B 105.2(5)
C9B C8B H8BA 110.7
C7B C8B H8BA 110.7
C9B C8B H8BB 110.7
C7B C8B H8BB 110.7
H8BA C8B H8BB 108.8
C10B C9B C8B 101.6(5)
C10B C9B H9BA 111.5
C8B C9B H9BA 111.5
C10B C9B H9BB 111.5
C8B C9B H9BB 111.5
H9BA C9B H9BB 109.3
N1B C10B C9B 104.7(5)
N1B C10B H10A 110.8
C9B C10B H10A 110.8
N1B C10B H10B 110.8
C9B C10B H10B 110.8
H10A C10B H10B 108.9
O1B C11B N1B 123.3(4)
O1B C11B C12B 120.1(4)
N1B C11B C12B 116.4(4)
N2B C12B C11B 105.3(3)
N2B C12B C21B 111.2(3)
C11B C12B C21B 113.8(3)
N2B C12B H12B 108.8
C11B C12B H12B 108.8
C21B C12B H12B 108.8
N2B C13B N3B 112.0(3)
N2B C13B S1B 123.4(3)
N3B C13B S1B 124.6(3)
C15B C14B C19B 120.3(4)
C15B C14B N3B 123.4(4)
C19B C14B N3B 116.2(4)
C14B C15B C16B 118.7(5)
C14B C15B H15B 120.6
C16B C15B H15B 120.6
C17B C16B C15B 122.1(5)
C17B C16B C25B 119.5(5)
C15B C16B C25B 118.4(5)
C16B C17B C18B 118.9(4)
C16B C17B H17B 120.6
C18B C17B H17B 120.6
C17B C18B C19B 120.4(5)
C17B C18B C26B 119.8(5)
C19B C18B C26B 119.8(5)
C14B C19B C18B 119.5(4)
C14B C19B H19B 120.3
C18B C19B H19B 120.3
C7B C20B H20A 109.5
C7B C20B H20B 109.5
H20A C20B H20B 109.5
C7B C20B H20C 109.5
H20A C20B H20C 109.5
H20B C20B H20C 109.5
C23B C21B C24B 109.4(4)
C23B C21B C22B 108.6(4)
C24B C21B C22B 109.7(4)
C23B C21B C12B 113.5(4)
C24B C21B C12B 107.6(4)
C22B C21B C12B 108.0(4)
C21B C22B H22A 109.5
C21B C22B H22B 109.5
H22A C22B H22B 109.5
C21B C22B H22C 109.5
H22A C22B H22C 109.5
H22B C22B H22C 109.5
C21B C23B H23A 109.5
C21B C23B H23B 109.5
H23A C23B H23B 109.5
C21B C23B H23C 109.5
H23A C23B H23C 109.5
H23B C23B H23C 109.5
C21B C24B H24A 109.5
C21B C24B H24B 109.5
H24A C24B H24B 109.5
C21B C24B H24C 109.5
H24A C24B H24C 109.5
H24B C24B H24C 109.5
F3B C25B F2B 109.3(8)
F3B C25B F4B 109.3(7)
F2B C25B F4B 101.6(7)
F3B C25B C16B 114.1(7)
F2B C25B C16B 112.9(7)
F4B C25B C16B 108.7(7)
F6B C26B F7B 107.0(11)
F6B C26B F5B 104.6(12)
F7B C26B F5B 103.7(11)
F6B C26B C18B 115.2(9)
F7B C26B C18B 113.8(8)
F5B C26B C18B 111.5(8)
C11B N1B C10B 125.9(4)
C11B N1B C7B 121.0(4)
C10B N1B C7B 113.1(4)
C13B N2B C12B 124.4(3)
C13B N2B H2NB 122.6
C12B N2B H2NB 112.0
C13B N3B C14B 129.2(4)
C13B N3B H3NB 116.5
C14B N3B H3NB 114.3
C2C C1C C6C 120.0
C2C C1C H1C 120.0
C6C C1C H1C 120.0
C1C C2C C3C 120.0
C1C C2C H2C 120.0
C3C C2C H2C 120.0
F1C C3C C4C 122.5(7)
F1C C3C C2C 117.5(7)
C4C C3C C2C 120.0
C5C C4C C3C 120.0
C5C C4C H4C 120.0
C3C C4C H4C 120.0
C4C C5C C6C 120.0
C4C C5C H5C 120.0
C6C C5C H5C 120.0
C5C C6C C1C 120.0
C5C C6C C7C 116.9(7)
C1C C6C C7C 123.1(7)
N1C C7C C8C 101.4(7)
N1C C7C C6C 111.3(10)
C8C C7C C6C 109.2(13)
N1C C7C C20C 117.2(12)
C8C C7C C20C 111.3(12)
C6C C7C C20C 106.3(11)
C7C C8C C9C 103.5(10)
C7C C8C H8CA 111.1
C9C C8C H8CA 111.1
C7C C8C H8CB 111.1
C9C C8C H8CB 111.1
H8CA C8C H8CB 109.0
C10C C9C C8C 104.3(9)
C10C C9C H9CA 110.9
C8C C9C H9CA 110.9
C10C C9C H9CB 110.9
C8C C9C H9CB 110.9
H9CA C9C H9CB 108.9
N1C C10C C9C 102.5(7)
N1C C10C H10G 111.3
C9C C10C H10G 111.3
N1C C10C H10H 111.3
C9C C10C H10H 111.3
H10G C10C H10H 109.2
C11C N1C C7C 121.6(10)
C11C N1C C10C 125.2(8)
C7C N1C C10C 112.5(6)
O1C C11C N1C 119.1(7)
O1C C11C C12C 122.1(6)
N1C C11C C12C 118.7(7)
N2C C12C C11C 106.8(5)
N2C C12C C21C 111.3(5)
C11C C12C C21C 114.1(6)
N2C C12C H12C 108.2
C11C C12C H12C 108.2
C21C C12C H12C 108.2
C13C N2C C12C 125.9(6)
C13C N2C H2NC 122.9
C12C N2C H2NC 107.5
C13C N2C H2NG 157.0
C12C N2C H2NG 73.9
H2NC N2C H2NG 48.1
N2C C13C N3C 112.7(6)
N2C C13C S1C 122.5(6)
N3C C13C S1C 124.8(6)
C13C N3C C14C 133.0(6)
C13C N3C H3NC 111.6
C14C N3C H3NC 113.9
C13C N3C H3NG 81.6
C14C N3C H3NG 139.1
C15C C14C C19C 120.0
C15C C14C N3C 115.2(4)
C19C C14C N3C 124.8(4)
C16C C15C C14C 120.0
C16C C15C H15C 120.0
C14C C15C H15C 120.0
C15C C16C C17C 120.0
C15C C16C C25C 120.5(5)
C17C C16C C25C 119.5(5)
C18C C17C C16C 120.0
C18C C17C H17C 120.0
C16C C17C H17C 120.0
C19C C18C C17C 120.0
C19C C18C C26C 120.4(5)
C17C C18C C26C 119.6(5)
C18C C19C C14C 120.0
C18C C19C H19C 120.0
C14C C19C H19C 120.0
C7C C20C H20J 109.5
C7C C20C H20K 109.5
H20J C20C H20K 109.5
C7C C20C H20L 109.5
H20J C20C H20L 109.5
H20K C20C H20L 109.5
C23C C21C C24C 110.0(8)
C23C C21C C22C 109.9(8)
C24C C21C C22C 108.6(8)
C23C C21C C12C 109.0(6)
C24C C21C C12C 111.3(6)
C22C C21C C12C 107.9(8)
C21C C22C H22J 109.5
C21C C22C H22K 109.5
H22J C22C H22K 109.5
C21C C22C H22L 109.5
H22J C22C H22L 109.5
H22K C22C H22L 109.5
C21C C23C H23J 109.5
C21C C23C H23K 109.5
H23J C23C H23K 109.5
C21C C23C H23L 109.5
H23J C23C H23L 109.5
H23K C23C H23L 109.5
C21C C24C H24J 109.5
C21C C24C H24K 109.5
H24J C24C H24K 109.5
C21C C24C H24L 109.5
H24J C24C H24L 109.5
H24K C24C H24L 109.5
F3C C25C F4C 105.9(9)
F3C C25C F2C 103.6(9)
F4C C25C F2C 117.7(8)
F3C C25C C16C 110.3(7)
F4C C25C C16C 110.6(8)
F2C C25C C16C 108.4(8)
F7C C26C F5C 109.9(9)
F7C C26C F6C 108.2(9)
F5C C26C F6C 105.5(10)
F7C C26C C18C 114.0(10)
F5C C26C C18C 113.6(8)
F6C C26C C18C 105.0(8)
C2G C1G C6G 120.0
C2G C1G H1G 120.0
C6G C1G H1G 120.0
C1G C2G C3G 120.0
C1G C2G H2G 120.0
C3G C2G H2G 120.0
F1G C3G C4G 119.9(16)
F1G C3G C2G 120.1(16)
C4G C3G C2G 120.0
C3G C4G C5G 120.0
C3G C4G H4G 120.0
C5G C4G H4G 120.0
C6G C5G C4G 120.0
C6G C5G H5G 120.0
C4G C5G H5G 120.0
C5G C6G C1G 120.0
C5G C6G C7G 120(2)
C1G C6G C7G 119(2)
N1G C7G C8G 103.3(15)
N1G C7G C6G 108(3)
C8G C7G C6G 112(4)
N1G C7G C20G 94(3)
C8G C7G C20G 105(3)
C6G C7G C20G 129(3)
C7G C8G C9G 102.9(17)
C7G C8G H8GA 111.2
C9G C8G H8GA 111.2
C7G C8G H8GB 111.2
C9G C8G H8GB 111.2
H8GA C8G H8GB 109.1
C10G C9G C8G 105(2)
C10G C9G H9GA 110.7
C8G C9G H9GA 110.7
C10G C9G H9GB 110.7
C8G C9G H9GB 110.7
H9GA C9G H9GB 108.8
N1G C10G C9G 101.4(17)
N1G C10G H10E 111.5
C9G C10G H10E 111.5
N1G C10G H10F 111.5
C9G C10G H10F 111.5
H10E C10G H10F 109.3
C11G N1G C7G 128(3)
C11G N1G C10G 119(3)
C7G N1G C10G 112.6(14)
N1G C11G C12G 127(2)
N2G C12G C11G 108.6(13)
N2G C12G C21G 115.8(13)
C11G C12G C21G 116.4(15)
N2G C12G H12G 104.9
C11G C12G H12G 104.9
C21G C12G H12G 104.9
C13G N2G C12G 131.3(17)
C13G N2G H2NC 91.6
C12G N2G H2NC 133.0
C13G N2G H2NG 127.1
C12G N2G H2NG 96.8
H2NC N2G H2NG 59.1
N2G C13G N3G 116.4(17)
N2G C13G S1G 117.2(17)
N3G C13G S1G 125.5(16)
C13G N3G C14G 133.4(17)
C13G N3G H3NC 144.7
C14G N3G H3NC 79.4
C13G N3G H3NG 100.7
C14G N3G H3NG 125.0
C15G C14G C19G 120.0
C15G C14G N3G 115.8(11)
C19G C14G N3G 124.0(11)
C16G C15G C14G 120.0
C16G C15G H15G 120.0
C14G C15G H15G 120.0
C17G C16G C15G 120.0
C17G C16G C25G 113.4(11)
C15G C16G C25G 124.9(11)
C16G C17G C18G 120.0
C16G C17G H17G 120.0
C18G C17G H17G 120.0
C19G C18G C17G 120.0
C19G C18G C26G 116.3(10)
C17G C18G C26G 121.6(10)
C18G C19G C14G 120.0
C18G C19G H19G 120.0
C14G C19G H19G 120.0
C7G C20G H20G 109.5
C7G C20G H20H 109.5
H20G C20G H20H 109.5
C7G C20G H20I 109.5
H20G C20G H20I 109.5
H20H C20G H20I 109.5
C24G C21G C23G 107.6(17)
C24G C21G C12G 112.6(14)
C23G C21G C12G 109.5(13)
C24G C21G C22G 110.1(17)
C23G C21G C22G 111.4(17)
C12G C21G C22G 105.6(18)
C21G C22G H22G 109.5
C21G C22G H22H 109.5
H22G C22G H22H 109.5
C21G C22G H22I 109.5
H22G C22G H22I 109.5
H22H C22G H22I 109.5
C21G C23G H23G 109.5
C21G C23G H23H 109.5
H23G C23G H23H 109.5
C21G C23G H23I 109.5
H23G C23G H23I 109.5
H23H C23G H23I 109.5
C21G C24G H24G 109.5
C21G C24G H24H 109.5
H24G C24G H24H 109.5
C21G C24G H24I 109.5
H24G C24G H24I 109.5
H24H C24G H24I 109.5
F2G C25G F3G 95.7(11)
F2G C25G F4G 88.9(12)
F3G C25G F4G 92.6(12)
F2G C25G C16G 116.3(14)
F3G C25G C16G 136.1(15)
F4G C25G C16G 115.8(16)
F5G C26G F7G 95.0(13)
F5G C26G F6G 109.5(15)
F7G C26G F6G 99.2(13)
F5G C26G C18G 109.3(14)
F7G C26G C18G 114.6(14)
F6G C26G C18G 124.9(15)
C2D C1D C6D 120.0
C2D C1D H1D 120.0
C6D C1D H1D 120.0
C1D C2D C3D 120.0
C1D C2D H2D 120.0
C3D C2D H2D 120.0
F1D C3D C4D 125.2(14)
F1D C3D C2D 114.7(14)
C4D C3D C2D 120.0
C3D C4D C5D 120.0
C3D C4D H4D 120.0
C5D C4D H4D 120.0
C4D C5D C6D 120.0
C4D C5D H5D 120.0
C6D C5D H5D 120.0
C5D C6D C1D 120.0
C5D C6D C7D 114(2)
C1D C6D C7D 126(2)
C2H C1H C6H 120.0
C2H C1H H1H 120.0
C6H C1H H1H 120.0
C1H C2H C3H 120.0
C1H C2H H2H 120.0
C3H C2H H2H 120.0
F1H C3H C4H 116.0(10)
F1H C3H C2H 124.0(9)
C4H C3H C2H 120.0
C3H C4H C5H 120.0
C3H C4H H4H 120.0
C5H C4H H4H 120.0
C6H C5H C4H 120.0
C6H C5H H5H 120.0
C4H C5H H5H 120.0
C5H C6H C1H 120.0
N1D C7D C6H 109.8(11)
N1D C7D C20D 109.4(4)
C6H C7D C20D 112.3(12)
N1D C7D C6D 112.0(15)
C20D C7D C6D 114.5(17)
N1D C7D C8D 101.5(4)
C6H C7D C8D 110.9(13)
C20D C7D C8D 112.4(4)
C6D C7D C8D 106.2(18)
C9D C8D C7D 104.1(4)
C9D C8D H8DA 110.9
C7D C8D H8DA 110.9
C9D C8D H8DB 110.9
C7D C8D H8DB 110.9
H8DA C8D H8DB 108.9
C8D C9D C10D 103.9(4)
C8D C9D H9DA 111.0
C10D C9D H9DA 111.0
C8D C9D H9DB 111.0
C10D C9D H9DB 111.0
H9DA C9D H9DB 109.0
N1D C10D C9D 102.7(4)
N1D C10D H10I 111.2
C9D C10D H10I 111.2
N1D C10D H10J 111.2
C9D C10D H10J 111.2
H10I C10D H10J 109.1
O1D C11D N1D 121.9(4)
O1D C11D C12D 119.7(4)
N1D C11D C12D 118.4(4)
N2D C12D C11D 106.6(3)
N2D C12D C21D 110.8(3)
C11D C12D C21D 113.5(4)
N2D C12D H12D 108.6
C11D C12D H12D 108.6
C21D C12D H12D 108.6
N3D C13D N2D 112.9(4)
N3D C13D S1D 123.6(3)
N2D C13D S1D 123.5(3)
C15D C14D C19D 119.3(4)
C15D C14D N3D 118.5(4)
C19D C14D N3D 121.9(4)
C16D C15D C14D 120.1(4)
C16D C15D H15D 119.9
C14D C15D H15D 119.9
C17D C16D C15D 121.0(4)
C17D C16D C25D 119.1(5)
C15D C16D C25D 119.9(5)
C16D C17D C18D 119.3(4)
C16D C17D H17D 120.4
C18D C17D H17D 120.4
C19D C18D C17D 120.8(4)
C19D C18D C26D 119.2(4)
C17D C18D C26D 120.0(4)
C18D C19D C14D 119.6(4)
C18D C19D H19D 120.2
C14D C19D H19D 120.2
C7D C20D H20M 109.5
C7D C20D H20N 109.5
H20M C20D H20N 109.5
C7D C20D H20O 109.5
H20M C20D H20O 109.5
H20N C20D H20O 109.5
C22D C21D C24D 109.4(5)
C22D C21D C23D 108.9(5)
C24D C21D C23D 109.7(5)
C22D C21D C12D 113.6(4)
C24D C21D C12D 108.2(4)
C23D C21D C12D 107.2(4)
C21D C22D H22M 109.5
C21D C22D H22N 109.5
H22M C22D H22N 109.5
C21D C22D H22O 109.5
H22M C22D H22O 109.5
H22N C22D H22O 109.5
C21D C23D H23M 109.5
C21D C23D H23N 109.5
H23M C23D H23N 109.5
C21D C23D H23O 109.5
H23M C23D H23O 109.5
H23N C23D H23O 109.5
C21D C24D H24M 109.5
C21D C24D H24N 109.5
H24M C24D H24N 109.5
C21D C24D H24O 109.5
H24M C24D H24O 109.5
H24N C24D H24O 109.5
F3D C25D F2D 109.1(9)
F3D C25D F4D 108.6(8)
F2D C25D F4D 104.1(11)
F3D C25D C16D 111.6(7)
F2D C25D C16D 113.9(7)
F4D C25D C16D 109.1(7)
F5D C26D F6D 114.1(12)
F5D C26D F7D 104.7(12)
F6D C26D F7D 99.6(11)
F5D C26D C18D 114.4(11)
F6D C26D C18D 112.9(7)
F7D C26D C18D 109.7(8)
C11D N1D C10D 126.3(4)
C11D N1D C7D 121.6(4)
C10D N1D C7D 112.0(4)
C13D N2D C12D 124.5(3)
C13D N2D H2ND 117.4
C12D N2D H2ND 116.0
C13D N3D C14D 127.3(4)
C13D N3D H3ND 110.3
C14D N3D H3ND 121.5
N12A C35A H35A 109.5
N12A C35A H35B 109.5
H35A C35A H35B 109.5
N12A C35A H35C 109.5
H35A C35A H35C 109.5
H35B C35A H35C 109.5
N12A C36A H36A 109.5
N12A C36A H36B 109.5
H36A C36A H36B 109.5
N12A C36A H36C 109.5
H36A C36A H36C 109.5
H36B C36A H36C 109.5
N12A C37A H37A 109.5
N12A C37A H37B 109.5
H37A C37A H37B 109.5
N12A C37A H37C 109.5
H37A C37A H37C 109.5
H37B C37A H37C 109.5
N12A C38A H38A 109.5
N12A C38A H38B 109.5
H38A C38A H38B 109.5
N12A C38A H38C 109.5
H38A C38A H38C 109.5
H38B C38A H38C 109.5
C35A N12A C38A 109.5(6)
C35A N12A C36A 108.4(6)
C38A N12A C36A 108.1(5)
C35A N12A C37A 109.8(5)
C38A N12A C37A 111.1(5)
C36A N12A C37A 109.9(4)
N11A C31A H31A 109.5
N11A C31A H31B 109.5
H31A C31A H31B 109.5
N11A C31A H31C 109.5
H31A C31A H31C 109.5
H31B C31A H31C 109.5
N11A C32A H32A 109.5
N11A C32A H32B 109.5
H32A C32A H32B 109.5
N11A C32A H32C 109.5
H32A C32A H32C 109.5
H32B C32A H32C 109.5
N11A C33A H33A 109.5
N11A C33A H33B 109.5
H33A C33A H33B 109.5
N11A C33A H33C 109.5
H33A C33A H33C 109.5
H33B C33A H33C 109.5
N11A C34A H34A 109.5
N11A C34A H34B 109.5
H34A C34A H34B 109.5
N11A C34A H34C 109.5
H34A C34A H34C 109.5
H34B C34A H34C 109.5
C32A N11A C31A 110.8(5)
C32A N11A C34A 109.9(4)
C31A N11A C34A 109.1(5)
C32A N11A C33A 108.4(5)
C31A N11A C33A 107.8(5)
C34A N11A C33A 110.9(5)

loop_
_geom_bond_atom_site_label_1
_geom_bond_atom_site_label_2
_geom_bond_distance
C1A C2A 1.378(6)
C1A C6A 1.388(6)
C1A H1A 0.9500
C2A C3A 1.386(7)
C2A H2A 0.9500
C3A F1A 1.360(5)
C3A C4A 1.370(8)
C4A C5A 1.376(7)
C4A H4A 0.9500
C5A C6A 1.389(6)
C5A H5A 0.9500
C6A C7A 1.532(6)
C7A N1A 1.492(5)
C7A C20A 1.527(6)
C7A C8A 1.553(6)
C8A C9A 1.511(8)
C8A H8AA 0.9900
C8A H8AB 0.9900
C9A C10A 1.538(7)
C9A H9AA 0.9900
C9A H9AB 0.9900
C10A N1A 1.475(6)
C10A H10C 0.9900
C10A H10D 0.9900
C11A O1A 1.226(5)
C11A N1A 1.351(5)
C11A C12A 1.534(6)
C12A N2A 1.462(5)
C12A C21A 1.560(5)
C12A H12A 1.0000
C13A N2A 1.343(5)
C13A N3A 1.380(5)
C13A S1A 1.666(4)
C14A C15A 1.376(6)
C14A C19A 1.393(6)
C14A N3A 1.399(5)
C15A C16A 1.382(6)
C15A H15A 0.9500
C16A C17A 1.369(7)
C16A C25A 1.502(7)
C17A C18A 1.386(7)
C17A H17A 0.9500
C18A C19A 1.386(6)
C18A C26A 1.501(7)
C19A H19A 0.9500
C20A H20D 0.9800
C20A H20E 0.9800
C20A H20F 0.9800
C21A C22A 1.525(7)
C21A C23A 1.528(7)
C21A C24A 1.537(7)
C22A H22D 0.9800
C22A H22E 0.9800
C22A H22F 0.9800
C23A H23D 0.9800
C23A H23E 0.9800
C23A H23F 0.9800
C24A H24D 0.9800
C24A H24E 0.9800
C24A H24F 0.9800
C25A F4A 1.294(12)
C25A F2A 1.356(11)
C25A F3A 1.388(12)
C26A F7A 1.347(10)
C26A F6A 1.352(10)
C26A F5A 1.356(9)
N2A H2NA 0.8801
N3A H3NA 0.8801
C1B C6B 1.380(7)
C1B C2B 1.379(9)
C1B H1B 0.9500
C2B C3B 1.352(9)
C2B H2B 0.9500
C3B F1B 1.353(7)
C3B C4B 1.358(8)
C4B C5B 1.371(8)
C4B H4B 0.9500
C5B C6B 1.387(7)
C5B H5B 0.9500
C6B C7B 1.532(7)
C7B N1B 1.504(6)
C7B C20B 1.529(8)
C7B C8B 1.554(8)
C8B C9B 1.547(10)
C8B H8BA 0.9900
C8B H8BB 0.9900
C9B C10B 1.513(8)
C9B H9BA 0.9900
C9B H9BB 0.9900
C10B N1B 1.477(6)
C10B H10A 0.9900
C10B H10B 0.9900
C11B O1B 1.219(5)
C11B N1B 1.341(6)
C11B C12B 1.550(6)
C12B N2B 1.463(5)
C12B C21B 1.559(6)
C12B H12B 1.0000
C13B N2B 1.341(5)
C13B N3B 1.362(5)
C13B S1B 1.672(4)
C14B C15B 1.378(6)
C14B C19B 1.389(6)
C14B N3B 1.411(5)
C15B C16B 1.395(6)
C15B H15B 0.9500
C16B C17B 1.354(8)
C16B C25B 1.478(8)
C17B C18B 1.393(8)
C17B H17B 0.9500
C18B C19B 1.390(6)
C18B C26B 1.493(8)
C19B H19B 0.9500
C20B H20A 0.9800
C20B H20B 0.9800
C20B H20C 0.9800
C21B C23B 1.514(7)
C21B C24B 1.515(8)
C21B C22B 1.519(7)
C22B H22A 0.9800
C22B H22B 0.9800
C22B H22C 0.9800
C23B H23A 0.9800
C23B H23B 0.9800
C23B H23C 0.9800
C24B H24A 0.9800
C24B H24B 0.9800
C24B H24C 0.9800
C25B F3B 1.336(10)
C25B F2B 1.335(10)
C25B F4B 1.367(9)
C26B F6B 1.326(14)
C26B F7B 1.322(12)
C26B F5B 1.398(13)
N2B H2NB 0.8800
N3B H3NB 0.8800
C1C C2C 1.3900
C1C C6C 1.3900
C1C H1C 0.9500
C2C C3C 1.3900
C2C H2C 0.9500
C3C F1C 1.345(7)
C3C C4C 1.3900
C4C C5C 1.3900
C4C H4C 0.9500
C5C C6C 1.3900
C5C H5C 0.9500
C6C C7C 1.539(9)
C7C N1C 1.485(9)
C7C C8C 1.527(10)
C7C C20C 1.548(11)
C8C C9C 1.532(13)
C8C H8CA 0.9900
C8C H8CB 0.9900
C9C C10C 1.514(11)
C9C H9CA 0.9900
C9C H9CB 0.9900
C10C N1C 1.498(9)
C10C H10G 0.9900
C10C H10H 0.9900
N1C C11C 1.343(8)
C11C O1C 1.278(8)
C11C C12C 1.528(10)
C12C N2C 1.479(9)
C12C C21C 1.551(10)
C12C H12C 1.0000
N2C C13C 1.316(9)
N2C H2NC 1.0073
N2C H2NG 1.2249
C13C N3C 1.369(9)
C13C S1C 1.677(8)
N3C C14C 1.402(7)
N3C H3NC 0.8179
C14C C15C 1.3900
C14C C19C 1.3900
C15C C16C 1.3900
C15C H15C 0.9500
C16C C17C 1.3900
C16C C25C 1.444(9)
C17C C18C 1.3900
C17C H17C 0.9500
C18C C19C 1.3900
C18C C26C 1.500(10)
C19C H19C 0.9500
C20C H20J 0.9800
C20C H20K 0.9800
C20C H20L 0.9800
C21C C23C 1.533(11)
C21C C24C 1.533(12)
C21C C22C 1.543(14)
C22C H22J 0.9800
C22C H22K 0.9800
C22C H22L 0.9800
C23C H23J 0.9800
C23C H23K 0.9800
C23C H23L 0.9800
C24C H24J 0.9800
C24C H24K 0.9800
C24C H24L 0.9800
C25C F3C 1.269(11)
C25C F4C 1.309(12)
C25C F2C 1.326(11)
C26C F7C 1.283(13)
C26C F5C 1.289(12)
C26C F6C 1.403(15)
C1G C2G 1.3900
C1G C6G 1.3900
C1G H1G 0.9500
C2G C3G 1.3900
C2G H2G 0.9500
C3G F1G 1.348(15)
C3G C4G 1.3900
C4G C5G 1.3900
C4G H4G 0.9500
C5G C6G 1.3900
C5G H5G 0.9500
C6G C7G 1.537(17)
C7G N1G 1.475(17)
C7G C8G 1.529(17)
C7G C20G 1.551(18)
C8G C9G 1.532(18)
C8G H8GA 0.9900
C8G H8GB 0.9900
C9G C10G 1.516(19)
C9G H9GA 0.9900
C9G H9GB 0.9900
C10G N1G 1.503(16)
C10G H10E 0.9900
C10G H10F 0.9900
N1G C11G 1.331(16)
C11G C12G 1.512(17)
C12G N2G 1.471(15)
C12G C21G 1.550(17)
C12G H12G 1.0000
N2G C13G 1.283(17)
N2G H2NC 0.9973
N2G H2NG 0.8800
C13G N3G 1.378(17)
C13G S1G 1.71(2)
N3G C14G 1.430(14)
N3G H3NC 0.7966
N3G H3NG 0.8802
C14G C15G 1.3900
C14G C19G 1.3900
C15G C16G 1.3900
C15G H15G 0.9500
C16G C17G 1.3900
C16G C25G 1.509(11)
C17G C18G 1.3900
C17G H17G 0.9500
C18G C19G 1.3900
C18G C26G 1.474(16)
C19G H19G 0.9500
C20G H20G 0.9800
C20G H20H 0.9800
C20G H20I 0.9800
C21G C24G 1.523(19)
C21G C23G 1.526(19)
C21G C22G 1.55(2)
C22G H22G 0.9800
C22G H22H 0.9800
C22G H22I 0.9800
C23G H23G 0.9800
C23G H23H 0.9800
C23G H23I 0.9800
C24G H24G 0.9800
C24G H24H 0.9800
C24G H24I 0.9800
C25G F2G 1.399(17)
C25G F3G 1.417(16)
C25G F4G 1.428(18)
C26G F5G 1.329(17)
C26G F7G 1.354(17)
C26G F6G 1.389(17)
C1D C2D 1.3900
C1D C6D 1.3900
C1D H1D 0.9500
C2D C3D 1.3900
C2D H2D 0.9500
C3D F1D 1.38(2)
C3D C4D 1.3900
C4D C5D 1.3900
C4D H4D 0.9500
C5D C6D 1.3900
C5D H5D 0.9500
C6D C7D 1.554(12)
C1H C2H 1.3900
C1H C6H 1.3900
C1H H1H 0.9500
C2H C3H 1.3900
C2H H2H 0.9500
C3H F1H 1.309(13)
C3H C4H 1.3900
C4H C5H 1.3900
C4H H4H 0.9500
C5H C6H 1.3900
C5H H5H 0.9500
C6H C7D 1.500(9)
C7D N1D 1.485(6)
C7D C20D 1.528(7)
C7D C8D 1.558(7)
C8D C9D 1.486(9)
C8D H8DA 0.9900
C8D H8DB 0.9900
C9D C10D 1.514(8)
C9D H9DA 0.9900
C9D H9DB 0.9900
C10D N1D 1.477(6)
C10D H10I 0.9900
C10D H10J 0.9900
C11D O1D 1.236(5)
C11D N1D 1.347(6)
C11D C12D 1.523(6)
C12D N2D 1.457(5)
C12D C21D 1.552(6)
C12D H12D 1.0000
C13D N3D 1.350(5)
C13D N2D 1.352(5)
C13D S1D 1.675(4)
C14D C15D 1.388(6)
C14D C19D 1.399(6)
C14D N3D 1.402(5)
C15D C16D 1.380(7)
C15D H15D 0.9500
C16D C17D 1.369(7)
C16D C25D 1.490(8)
C17D C18D 1.392(7)
C17D H17D 0.9500
C18D C19D 1.379(6)
C18D C26D 1.486(7)
C19D H19D 0.9500
C20D H20M 0.9800
C20D H20N 0.9800
C20D H20O 0.9800
C21D C22D 1.511(7)
C21D C24D 1.521(7)
C21D C23D 1.534(8)
C22D H22M 0.9800
C22D H22N 0.9800
C22D H22O 0.9800
C23D H23M 0.9800
C23D H23N 0.9800
C23D H23O 0.9800
C24D H24M 0.9800
C24D H24N 0.9800
C24D H24O 0.9800
C25D F3D 1.318(12)
C25D F2D 1.339(11)
C25D F4D 1.368(11)
C26D F5D 1.310(14)
C26D F6D 1.338(13)
C26D F7D 1.378(13)
N2D H2ND 0.8801
N3D H3ND 0.8804
C35A N12A 1.447(8)
C35A H35A 0.9800
C35A H35B 0.9800
C35A H35C 0.9800
C36A N12A 1.487(7)
C36A H36A 0.9800
C36A H36B 0.9800
C36A H36C 0.9800
C37A N12A 1.500(7)
C37A H37A 0.9800
C37A H37B 0.9800
C37A H37C 0.9800
C38A N12A 1.482(8)
C38A H38A 0.9800
C38A H38B 0.9800
C38A H38C 0.9800
C31A N11A 1.482(7)
C31A H31A 0.9800
C31A H31B 0.9800
C31A H31C 0.9800
C32A N11A 1.473(7)
C32A H32A 0.9800
C32A H32B 0.9800
C32A H32C 0.9800
C33A N11A 1.494(8)
C33A H33A 0.9800
C33A H33B 0.9800
C33A H33C 0.9800
C34A N11A 1.486(7)
C34A H34A 0.9800
C34A H34B 0.9800
C34A H34C 0.9800

loop_
_geom_hbond_atom_site_label_D
_geom_hbond_atom_site_label_H
_geom_hbond_atom_site_label_A
_geom_hbond_distance_DH
_geom_hbond_distance_HA
_geom_hbond_distance_DA
_geom_hbond_angle_DHA
_geom_hbond_site_symmetry_A
N2A H2NA Cl2A 0.88 2.59 3.309(4) 139.8 .
N3A H3NA Cl2A 0.88 2.33 3.159(4) 157.7 .
N2B H2NB Cl2A 0.88 2.56 3.279(4) 139.4 1_655
N3B H3NB Cl2A 0.88 2.30 3.131(4) 157.2 1_655
N2C H2NC Cl1A 1.01 2.39 3.282(7) 147.3 1_655
N3C H3NC Cl1A 0.82 2.42 3.207(7) 162.7 1_655
N2G H2NG Cl1A 0.88 2.94 3.376(19) 112.8 1_655
N3G H3NG Cl1A 0.88 2.19 2.995(18) 151.0 1_655
N2D H2ND Cl1A 0.88 2.49 3.317(4) 156.3 1_565
N3D H3ND Cl1A 0.88 2.36 3.229(4) 170.2 1_565

loop_
_geom_torsion_atom_site_label_1
_geom_torsion_atom_site_label_2
_geom_torsion_atom_site_label_3
_geom_torsion_atom_site_label_4
_geom_torsion
C6A C1A C2A C3A -1.4(8)
C1A C2A C3A F1A -179.3(5)
C1A C2A C3A C4A 0.8(8)
F1A C3A C4A C5A 179.8(4)
C2A C3A C4A C5A -0.4(7)
C3A C4A C5A C6A 0.5(7)
C2A C1A C6A C5A 1.6(7)
C2A C1A C6A C7A 178.2(4)
C4A C5A C6A C1A -1.1(6)
C4A C5A C6A C7A -177.8(4)
C1A C6A C7A N1A 12.1(5)
C5A C6A C7A N1A -171.4(4)
C1A C6A C7A C20A 137.6(4)
C5A C6A C7A C20A -45.9(5)
C1A C6A C7A C8A -98.8(5)
C5A C6A C7A C8A 77.7(5)
N1A C7A C8A C9A -28.6(5)
C20A C7A C8A C9A -146.2(4)
C6A C7A C8A C9A 88.5(4)
C7A C8A C9A C10A 40.7(5)
C8A C9A C10A N1A -36.1(5)
O1A C11A C12A N2A -47.6(5)
N1A C11A C12A N2A 129.8(4)
O1A C11A C12A C21A 74.9(5)
N1A C11A C12A C21A -107.7(4)
C19A C14A C15A C16A -1.9(6)
N3A C14A C15A C16A 179.1(4)
C14A C15A C16A C17A -0.4(7)
C14A C15A C16A C25A 179.5(5)
C15A C16A C17A C18A 1.9(7)
C25A C16A C17A C18A -178.0(5)
C16A C17A C18A C19A -1.0(7)
C16A C17A C18A C26A -179.2(5)
C17A C18A C19A C14A -1.2(7)
C26A C18A C19A C14A 177.0(5)
C15A C14A C19A C18A 2.6(6)
N3A C14A C19A C18A -178.4(4)
N2A C12A C21A C22A -62.5(5)
C11A C12A C21A C22A 176.8(4)
N2A C12A C21A C23A 179.0(4)
C11A C12A C21A C23A 58.4(5)
N2A C12A C21A C24A 58.4(5)
C11A C12A C21A C24A -62.2(5)
C17A C16A C25A F4A -21.5(14)
C15A C16A C25A F4A 158.6(12)
C17A C16A C25A F2A -147.7(11)
C15A C16A C25A F2A 32.4(12)
C17A C16A C25A F3A 97.7(8)
C15A C16A C25A F3A -82.1(9)
C17A C18A C26A F7A 84.1(10)
C19A C18A C26A F7A -94.1(10)
C17A C18A C26A F6A -152.8(9)
C19A C18A C26A F6A 29.0(11)
C17A C18A C26A F5A -34.8(11)
C19A C18A C26A F5A 147.0(9)
O1A C11A N1A C10A 174.7(4)
C12A C11A N1A C10A -2.6(6)
O1A C11A N1A C7A -1.6(6)
C12A C11A N1A C7A -178.9(3)
C9A C10A N1A C11A -157.4(4)
C9A C10A N1A C7A 19.1(5)
C20A C7A N1A C11A -60.8(5)
C6A C7A N1A C11A 66.0(5)
C8A C7A N1A C11A -177.9(4)
C20A C7A N1A C10A 122.5(4)
C6A C7A N1A C10A -110.8(4)
C8A C7A N1A C10A 5.4(5)
N3A C13A N2A C12A 167.2(4)
S1A C13A N2A C12A -15.3(6)
C11A C12A N2A C13A -76.9(5)
C21A C12A N2A C13A 159.4(4)
N2A C13A N3A C14A -177.8(4)
S1A C13A N3A C14A 4.8(6)
C15A C14A N3A C13A -149.5(4)
C19A C14A N3A C13A 31.5(7)
C6B C1B C2B C3B -0.4(9)
C1B C2B C3B F1B -178.7(6)
C1B C2B C3B C4B 1.5(10)
F1B C3B C4B C5B 178.7(6)
C2B C3B C4B C5B -1.5(9)
C3B C4B C5B C6B 0.3(8)
C2B C1B C6B C5B -0.8(8)
C2B C1B C6B C7B -178.4(5)
C4B C5B C6B C1B 0.8(7)
C4B C5B C6B C7B 178.5(5)
C1B C6B C7B N1B -148.8(5)
C5B C6B C7B N1B 33.6(6)
C1B C6B C7B C20B -23.8(7)
C5B C6B C7B C20B 158.6(5)
C1B C6B C7B C8B 101.6(6)
C5B C6B C7B C8B -76.0(6)
N1B C7B C8B C9B 33.5(6)
C6B C7B C8B C9B 150.8(5)
C20B C7B C8B C9B -82.5(6)
C7B C8B C9B C10B -40.8(7)
C8B C9B C10B N1B 30.6(6)
O1B C11B C12B N2B -55.3(5)
N1B C11B C12B N2B 119.4(4)
O1B C11B C12B C21B 66.7(5)
N1B C11B C12B C21B -118.5(4)
C19B C14B C15B C16B -0.1(6)
N3B C14B C15B C16B 177.8(4)
C14B C15B C16B C17B 1.5(7)
C14B C15B C16B C25B -178.1(5)
C15B C16B C17B C18B -2.8(8)
C25B C16B C17B C18B 176.8(5)
C16B C17B C18B C19B 2.7(7)
C16B C17B C18B C26B -177.2(5)
C15B C14B C19B C18B 0.1(6)
N3B C14B C19B C18B -178.0(4)
C17B C18B C19B C14B -1.4(7)
C26B C18B C19B C14B 178.5(5)
N2B C12B C21B C23B 56.5(5)
C11B C12B C21B C23B -62.2(5)
N2B C12B C21B C24B -64.6(5)
C11B C12B C21B C24B 176.6(4)
N2B C12B C21B C22B 177.0(4)
C11B C12B C21B C22B 58.3(5)
C17B C16B C25B F3B 94.2(10)
C15B C16B C25B F3B -86.2(10)
C17B C16B C25B F2B -140.1(8)
C15B C16B C25B F2B 39.5(9)
C17B C16B C25B F4B -28.1(9)
C15B C16B C25B F4B 151.5(7)
C17B C18B C26B F6B -62.6(12)
C19B C18B C26B F6B 117.4(12)
C17B C18B C26B F7B 61.5(11)
C19B C18B C26B F7B -118.4(11)
C17B C18B C26B F5B 178.4(11)
C19B C18B C26B F5B -1.6(12)
O1B C11B N1B C10B -172.1(5)
C12B C11B N1B C10B 13.4(6)
O1B C11B N1B C7B 5.1(6)
C12B C11B N1B C7B -169.5(4)
C9B C10B N1B C11B 167.0(5)
C9B C10B N1B C7B -10.4(6)
C6B C7B N1B C11B 51.4(5)
C20B C7B N1B C11B -75.4(6)
C8B C7B N1B C11B 168.0(4)
C6B C7B N1B C10B -131.1(4)
C20B C7B N1B C10B 102.1(5)
C8B C7B N1B C10B -14.5(5)
N3B C13B N2B C12B 168.3(4)
S1B C13B N2B C12B -14.1(6)
C11B C12B N2B C13B -83.3(5)
C21B C12B N2B C13B 153.0(4)
N2B C13B N3B C14B -174.7(4)
S1B C13B N3B C14B 7.7(6)
C15B C14B N3B C13B 32.1(7)
C19B C14B N3B C13B -149.9(4)
C6C C1C C2C C3C 0.0
C1C C2C C3C F1C -179.5(9)
C1C C2C C3C C4C 0.0
F1C C3C C4C C5C 179.4(10)
C2C C3C C4C C5C 0.0
C3C C4C C5C C6C 0.0
C4C C5C C6C C1C 0.0
C4C C5C C6C C7C -179.4(13)
C2C C1C C6C C5C 0.0
C2C C1C C6C C7C 179.3(13)
C5C C6C C7C N1C 179.6(8)
C1C C6C C7C N1C 0.3(14)
C5C C6C C7C C8C 68.6(12)
C1C C6C C7C C8C -110.8(11)
C5C C6C C7C C20C -51.7(14)
C1C C6C C7C C20C 129.0(10)
N1C C7C C8C C9C -34.6(15)
C6C C7C C8C C9C 82.9(16)
C20C C7C C8C C9C -160.0(16)
C7C C8C C9C C10C 40(2)
C8C C9C C10C N1C -28(2)
C8C C7C N1C C11C -170.7(14)
C6C C7C N1C C11C 73.3(14)
C20C C7C N1C C11C -49.3(16)
C8C C7C N1C C10C 17.7(14)
C6C C7C N1C C10C -98.3(14)
C20C C7C N1C C10C 139.1(8)
C9C C10C N1C C11C -165(2)
C9C C10C N1C C7C 6.7(19)
C7C N1C C11C O1C 2.0(14)
C10C N1C C11C O1C 172.6(9)
C7C N1C C11C C12C 178.1(9)
C10C N1C C11C C12C -11.4(14)
O1C C11C C12C N2C -45.4(8)
N1C C11C C12C N2C 138.7(8)
O1C C11C C12C C21C 78.0(7)
N1C C11C C12C C21C -97.9(9)
C11C C12C N2C C13C -84.2(10)
C21C C12C N2C C13C 150.7(9)
C12C N2C C13C N3C 171.3(7)
C12C N2C C13C S1C -10.3(13)
N2C C13C N3C C14C 171.9(8)
S1C C13C N3C C14C -6.5(14)
C13C N3C C14C C15C -153.8(8)
C13C N3C C14C C19C 26.3(12)
C19C C14C C15C C16C 0.0
N3C C14C C15C C16C -179.9(5)
C14C C15C C16C C17C 0.0
C14C C15C C16C C25C 177.5(8)
C15C C16C C17C C18C 0.0
C25C C16C C17C C18C -177.5(8)
C16C C17C C18C C19C 0.0
C16C C17C C18C C26C -178.7(8)
C17C C18C C19C C14C 0.0
C26C C18C C19C C14C 178.7(8)
C15C C14C C19C C18C 0.0
N3C C14C C19C C18C 179.9(6)
N2C C12C C21C C23C -178.4(8)
C11C C12C C21C C23C 60.7(9)
N2C C12C C21C C24C 60.1(9)
C11C C12C C21C C24C -60.8(9)
N2C C12C C21C C22C -59.0(9)
C11C C12C C21C C22C -179.9(7)
C15C C16C C25C F3C 161.5(7)
C17C C16C C25C F3C -21.0(12)
C15C C16C C25C F4C 44.7(10)
C17C C16C C25C F4C -137.8(7)
C15C C16C C25C F2C -85.7(8)
C17C C16C C25C F2C 91.8(8)
C19C C18C C26C F7C -55.1(12)
C17C C18C C26C F7C 123.6(9)
C19C C18C C26C F5C 177.9(7)
C17C C18C C26C F5C -3.4(14)
C19C C18C C26C F6C 63.2(9)
C17C C18C C26C F6C -118.2(7)
C6G C1G C2G C3G 0.0
C1G C2G C3G F1G 178(2)
C1G C2G C3G C4G 0.0
F1G C3G C4G C5G -178(2)
C2G C3G C4G C5G 0.0
C3G C4G C5G C6G 0.0
C4G C5G C6G C1G 0.0
C4G C5G C6G C7G -176(3)
C2G C1G C6G C5G 0.0
C2G C1G C6G C7G 176(3)
C5G C6G C7G N1G -170(2)
C1G C6G C7G N1G 15(3)
C5G C6G C7G C8G 77(3)
C1G C6G C7G C8G -99(3)
C5G C6G C7G C20G -58(6)
C1G C6G C7G C20G 127(4)
N1G C7G C8G C9G -30(4)
C6G C7G C8G C9G 87(4)
C20G C7G C8G C9G -128(5)
C7G C8G C9G C10G 39(5)
C8G C9G C10G N1G -32(5)
C8G C7G N1G C11G -175(4)
C6G C7G N1G C11G 66(4)
C20G C7G N1G C11G -68(4)
C8G C7G N1G C10G 11(4)
C6G C7G N1G C10G -109(3)
C20G C7G N1G C10G 118(3)
C9G C10G N1G C11G -162(5)
C9G C10G N1G C7G 13(5)
C7G N1G C11G C12G 179(3)
C10G N1G C11G C12G -8(4)
N1G C11G C12G N2G 131(3)
N1G C11G C12G C21G -96(3)
C11G C12G N2G C13G -76(3)
C21G C12G N2G C13G 151(3)
C12G N2G C13G N3G 171.2(19)
C12G N2G C13G S1G -19(4)
N2G C13G N3G C14G -178(2)
S1G C13G N3G C14G 13(4)
C13G N3G C14G C15G -179(2)
C13G N3G C14G C19G -4(3)
C19G C14G C15G C16G 0.0
N3G C14G C15G C16G 175.2(15)
C14G C15G C16G C17G 0.0
C14G C15G C16G C25G -164.4(18)
C15G C16G C17G C18G 0.0
C25G C16G C17G C18G 166.1(16)
C16G C17G C18G C19G 0.0
C16G C17G C18G C26G 162.9(16)
C17G C18G C19G C14G 0.0
C26G C18G C19G C14G -163.8(15)
C15G C14G C19G C18G 0.0
N3G C14G C19G C18G -174.8(16)
N2G C12G C21G C24G 58(2)
C11G C12G C21G C24G -71(2)
N2G C12G C21G C23G 177.7(18)
C11G C12G C21G C23G 48(2)
N2G C12G C21G C22G -62(2)
C11G C12G C21G C22G 168.4(15)
C17G C16G C25G F2G 177.6(14)
C15G C16G C25G F2G -17(2)
C17G C16G C25G F3G 45(3)
C15G C16G C25G F3G -149.5(19)
C17G C16G C25G F4G -79.9(16)
C15G C16G C25G F4G 85.4(17)
C19G C18G C26G F5G -138.4(12)
C17G C18G C26G F5G 58.1(18)
C19G C18G C26G F7G -33.2(19)
C17G C18G C26G F7G 163.3(13)
C19G C18G C26G F6G 89.1(18)
C17G C18G C26G F6G -74(2)
C6D C1D C2D C3D 0.0
C1D C2D C3D F1D -176(2)
C1D C2D C3D C4D 0.0
F1D C3D C4D C5D 175(3)
C2D C3D C4D C5D 0.0
C3D C4D C5D C6D 0.0
C4D C5D C6D C1D 0.0
C4D C5D C6D C7D -178(3)
C2D C1D C6D C5D 0.0
C2D C1D C6D C7D 177(3)
C6H C1H C2H C3H 0.0
C1H C2H C3H F1H 177.6(19)
C1H C2H C3H C4H 0.0
F1H C3H C4H C5H -177.8(17)
C2H C3H C4H C5H 0.0
C3H C4H C5H C6H 0.0
C4H C5H C6H C1H 0.0
C4H C5H C6H C7D 172(2)
C2H C1H C6H C5H 0.0
C2H C1H C6H C7D -172(2)
C5H C6H C7D N1D 34.1(17)
C1H C6H C7D N1D -153.8(10)
C5H C6H C7D C20D 156.0(11)
C1H C6H C7D C20D -31.9(17)
C5H C6H C7D C8D -77.2(15)
C1H C6H C7D C8D 94.9(14)
C5D C6D C7D N1D 26(2)
C1D C6D C7D N1D -151.4(18)
C5D C6D C7D C20D 151.3(13)
C1D C6D C7D C20D -26(3)
C5D C6D C7D C8D -84.0(17)
C1D C6D C7D C8D 99(2)
N1D C7D C8D C9D 29.5(5)
C6H C7D C8D C9D 146.1(12)
C20D C7D C8D C9D -87.3(6)
C6D C7D C8D C9D 146.7(16)
C7D C8D C9D C10D -40.3(6)
C8D C9D C10D N1D 34.5(5)
O1D C11D C12D N2D -51.4(5)
N1D C11D C12D N2D 126.9(4)
O1D C11D C12D C21D 70.8(5)
N1D C11D C12D C21D -110.8(4)
C19D C14D C15D C16D -0.2(7)
N3D C14D C15D C16D 174.3(4)
C14D C15D C16D C17D 0.3(8)
C14D C15D C16D C25D 179.9(5)
C15D C16D C17D C18D -0.3(8)
C25D C16D C17D C18D -179.9(5)
C16D C17D C18D C19D 0.2(7)
C16D C17D C18D C26D -177.4(5)
C17D C18D C19D C14D -0.2(7)
C26D C18D C19D C14D 177.5(4)
C15D C14D C19D C18D 0.2(6)
N3D C14D C19D C18D -174.1(4)
N2D C12D C21D C22D 50.9(5)
C11D C12D C21D C22D -69.0(5)
N2D C12D C21D C24D 172.5(4)
C11D C12D C21D C24D 52.6(6)
N2D C12D C21D C23D -69.3(5)
C11D C12D C21D C23D 170.8(4)
C17D C16D C25D F3D 87.8(10)
C15D C16D C25D F3D -91.9(9)
C17D C16D C25D F2D -148.1(11)
C15D C16D C25D F2D 32.2(13)
C17D C16D C25D F4D -32.3(10)
C15D C16D C25D F4D 148.0(8)
C19D C18D C26D F5D 163.3(11)
C17D C18D C26D F5D -19.0(12)
C19D C18D C26D F6D 30.6(10)
C17D C18D C26D F6D -151.7(9)
C19D C18D C26D F7D -79.5(10)
C17D C18D C26D F7D 98.2(10)
O1D C11D N1D C10D -176.4(4)
C12D C11D N1D C10D 5.3(6)
O1D C11D N1D C7D 6.2(6)
C12D C11D N1D C7D -172.0(4)
C9D C10D N1D C11D 166.5(4)
C9D C10D N1D C7D -15.9(5)
C6H C7D N1D C11D 52.3(14)
C20D C7D N1D C11D -71.3(5)
C6D C7D N1D C11D 56.8(19)
C8D C7D N1D C11D 169.7(4)
C6H C7D N1D C10D -125.4(14)
C20D C7D N1D C10D 111.0(4)
C6D C7D N1D C10D -120.9(19)
C8D C7D N1D C10D -8.0(5)
N3D C13D N2D C12D 171.4(4)
S1D C13D N2D C12D -7.4(6)
C11D C12D N2D C13D -97.3(5)
C21D C12D N2D C13D 138.8(4)
N2D C13D N3D C14D 162.3(4)
S1D C13D N3D C14D -18.9(7)
C15D C14D N3D C13D 145.8(5)
C19D C14D N3D C13D -39.8(7)
